data_7019824
loop_
_publ_author_name
'Konarev, Dmitri V.'
'Zorina, Leokadiya V.'
'Khasanov, Salavat S.'
'Lyubovskaya, Rimma N.'

_publ_section_title
;
 Formation of \m(2)-hydroxo-bonded (MgPc)(2)OH(-) assemblies and
 (C(60)(-))(2) dimers in ionic fullerene
 {(MgPc)(2)OH(-)}(2)&#x00B7;(C(60)(-))(2)&#x00B7;(cation(+))(4) complexes.
;
_journal_issue 30
_journal_name_full 'Dalton transactions (Cambridge, England : 2003)'
_journal_page_first 9170
_journal_page_last 9175
_journal_paper_doi 10.1039/c2dt30701d
_journal_volume 41
_journal_year 2012
_chemical_formula_moiety 'C120, 2(C64 H33 Mg2 N16 O), 4(C7 H19 N2), 4(C7 H5 N)'
_chemical_formula_sum 'C304 H162 Mg4 N44 O2'
_chemical_formula_weight 4560.02
_chemical_name_systematic
;
?
;
_space_group_IT_number 60
_symmetry_cell_setting orthorhombic
_symmetry_space_group_name_Hall '-P 2n 2ab'
_symmetry_space_group_name_H-M 'P b c n'
_atom_sites_solution_hydrogens geom
_atom_sites_solution_primary direct
_atom_sites_solution_secondary difmap
_audit_creation_date
;
Tue Oct 19 12:10:14 2011
;
_audit_creation_method SHELXL-97
_cell_angle_alpha 90.00
_cell_angle_beta 90.00
_cell_angle_gamma 90.00
_cell_formula_units_Z 4
_cell_length_a 37.5900(10)
_cell_length_b 19.8920(10)
_cell_length_c 29.9544(7)
_cell_measurement_reflns_used 42104
_cell_measurement_temperature 100(2)
_cell_measurement_theta_max 27.8166
_cell_measurement_theta_min 1.6230
_cell_volume 22398.1(14)
_computing_cell_refinement
;
CrysAlisPro, Oxford Diffraction Ltd.,
Version 1.171.33.48 (release 15-09-2009 CrysAlis171 .NET)
(compiled Sep 15 2009,11:49:04)
;
_computing_data_collection
;
CrysAlisPro, Oxford Diffraction Ltd.,
Version 1.171.33.48 (release 15-09-2009 CrysAlis171 .NET)
(compiled Sep 15 2009,11:49:04)
;
_computing_data_reduction
;
CrysAlisPro, Oxford Diffraction Ltd.,
Version 1.171.33.48 (release 15-09-2009 CrysAlis171 .NET)
(compiled Sep 15 2009,11:49:04)
;
_computing_molecular_graphics 'WinGX (L.J. Farrugia, 1999)'
_computing_publication_material 'WinGX (L.J. Farrugia, 1999)'
_computing_structure_refinement 'SHELXL-97 (Sheldrick, 2008)'
_computing_structure_solution 'SIR-92 (A. Altomare et al, 1993)'
_diffrn_ambient_temperature 100(2)
_diffrn_detector_area_resol_mean 10.4752
_diffrn_measured_fraction_theta_full 0.988
_diffrn_measured_fraction_theta_max 0.988
_diffrn_measurement_device_type 'Xcalibur, Ruby, Gemini'
_diffrn_measurement_method '\w scans'
_diffrn_radiation_monochromator graphite
_diffrn_radiation_source 'Enhanced (Mo) X-ray Source'
_diffrn_radiation_type MoK\a
_diffrn_radiation_wavelength 0.71073
_diffrn_reflns_av_R_equivalents 0.0515
_diffrn_reflns_av_sigmaI/netI 0.0316
_diffrn_reflns_limit_h_max 46
_diffrn_reflns_limit_h_min -49
_diffrn_reflns_limit_k_max 22
_diffrn_reflns_limit_k_min -25
_diffrn_reflns_limit_l_max 38
_diffrn_reflns_limit_l_min -38
_diffrn_reflns_number 202774
_diffrn_reflns_theta_full 27.90
_diffrn_reflns_theta_max 27.90
_diffrn_reflns_theta_min 1.64
_exptl_absorpt_coefficient_mu 0.093
_exptl_absorpt_correction_T_max 1.00000
_exptl_absorpt_correction_T_min 0.86950
_exptl_absorpt_correction_type multi-scan
_exptl_absorpt_process_details
;
CrysAlisPro, Oxford Diffraction Ltd.,
Version 1.171.33.55 (release 05-01-2010 CrysAlis171 .NET)
(compiled Jan 5 2010,16:28:46)
Empirical absorption correction using spherical harmonics,
implemented in SCALE3 ABSPACK scaling algorithm.
;
_exptl_crystal_colour black
_exptl_crystal_density_diffrn 1.352
_exptl_crystal_density_method 'not measured'
_exptl_crystal_description block
_exptl_crystal_F_000 9432
_exptl_crystal_size_max 0.60
_exptl_crystal_size_mid 0.55
_exptl_crystal_size_min 0.30
_refine_diff_density_max 0.631
_refine_diff_density_min -0.342
_refine_diff_density_rms 0.054
_refine_ls_extinction_method none
_refine_ls_goodness_of_fit_ref 1.012
_refine_ls_hydrogen_treatment mixed
_refine_ls_matrix_type full
_refine_ls_number_parameters 2294
_refine_ls_number_reflns 26461
_refine_ls_number_restraints 2010
_refine_ls_restrained_S_all 1.003
_refine_ls_R_factor_all 0.0845
_refine_ls_R_factor_gt 0.0607
_refine_ls_shift/su_max 0.004
_refine_ls_shift/su_mean 0.000
_refine_ls_structure_factor_coef Fsqd
_refine_ls_weighting_details
;
calc w=1/[\s^2^(Fo^2^)+(0.0885P)^2^+13.2893P] where P=(Fo^2^+2Fc^2^)/3
;
_refine_ls_weighting_scheme calc
_refine_ls_wR_factor_gt 0.1577
_refine_ls_wR_factor_ref 0.1686
_reflns_number_gt 19477
_reflns_number_total 26461
_reflns_threshold_expression >2\s(I)
_cod_data_source_file c2dt30701d.txt
_cod_data_source_block C60_MgPc_PMDAE_100K
_cod_database_code 7019824

loop_
_symmetry_equiv_pos_as_xyz
'x, y, z'
'-x+1/2, -y+1/2, z+1/2'
'x+1/2, -y+1/2, -z'
'-x, y, -z+1/2'
'-x, -y, -z'
'x-1/2, y-1/2, -z-1/2'
'-x-1/2, y-1/2, z'
'x, -y, z-1/2'

loop_
_atom_site_label
_atom_site_type_symbol
_atom_site_fract_x
_atom_site_fract_y
_atom_site_fract_z
_atom_site_U_iso_or_equiv
_atom_site_adp_type
_atom_site_occupancy
_atom_site_symmetry_multiplicity
_atom_site_calc_flag
_atom_site_refinement_flags
_atom_site_disorder_assembly
_atom_site_disorder_group
Mg1 Mg 0.709496(14) 0.13692(3) 0.633666(17) 0.01527(12) Uani 1 1 d . . .
Mg2 Mg 0.644160(15) 0.00584(3) 0.629502(19) 0.02058(13) Uani 1 1 d . . .
O1 O 0.68927(4) 0.04869(7) 0.64364(4) 0.0254(3) Uani 1 1 d . . .
H1 H 0.6981(7) 0.0352(13) 0.6658(8) 0.038 Uiso 1 1 d . . .
N101 N 0.76441(4) 0.12401(8) 0.63294(4) 0.0208(3) Uani 1 1 d . . .
N102 N 0.71876(4) 0.17463(8) 0.69740(5) 0.0217(3) Uani 1 1 d . . .
N103 N 0.66933(4) 0.20790(8) 0.63103(5) 0.0232(3) Uani 1 1 d . . .
N104 N 0.71501(4) 0.15535(8) 0.56604(5) 0.0225(3) Uani 1 1 d . . .
N105 N 0.77737(4) 0.12904(8) 0.71216(5) 0.0250(3) Uani 1 1 d . . .
N106 N 0.66377(4) 0.23506(8) 0.70979(5) 0.0254(3) Uani 1 1 d . . .
N107 N 0.66129(4) 0.21870(8) 0.55074(5) 0.0259(3) Uani 1 1 d . . .
N108 N 0.77390(4) 0.10959(8) 0.55334(5) 0.0218(3) Uani 1 1 d . . .
C101 C 0.78399(5) 0.10689(9) 0.59600(5) 0.0208(3) Uani 1 1 d . . .
C102 C 0.81964(5) 0.08646(9) 0.60967(6) 0.0238(4) Uani 1 1 d . . .
C103 C 0.82061(5) 0.09249(10) 0.65611(6) 0.0270(4) Uani 1 1 d . . .
C104 C 0.78559(5) 0.11675(9) 0.66970(6) 0.0230(4) Uani 1 1 d . . .
C105 C 0.74631(5) 0.15554(9) 0.72441(5) 0.0230(4) Uani 1 1 d . . .
C106 C 0.73734(5) 0.17028(10) 0.77102(6) 0.0255(4) Uani 1 1 d . . .
C107 C 0.70399(5) 0.20079(10) 0.77020(6) 0.0265(4) Uani 1 1 d . . .
C108 C 0.69316(5) 0.20393(9) 0.72327(6) 0.0236(4) Uani 1 1 d . . .
C109 C 0.65453(5) 0.23997(9) 0.66698(6) 0.0242(4) Uani 1 1 d . . .
C110 C 0.62745(5) 0.28732(10) 0.65153(6) 0.0269(4) Uani 1 1 d . . .
C111 C 0.62654(5) 0.28214(10) 0.60537(6) 0.0264(4) Uani 1 1 d . . .
C112 C 0.65320(5) 0.23200(10) 0.59316(6) 0.0243(4) Uani 1 1 d . . .
C113 C 0.68991(5) 0.18410(10) 0.53880(6) 0.0240(4) Uani 1 1 d . . .
C114 C 0.70155(5) 0.17905(10) 0.49230(6) 0.0257(4) Uani 1 1 d . . .
C115 C 0.73472(5) 0.14768(10) 0.49314(6) 0.0241(4) Uani 1 1 d . . .
C116 C 0.74275(5) 0.13430(9) 0.53989(6) 0.0225(4) Uani 1 1 d . . .
C117 C 0.84934(5) 0.06510(11) 0.58565(6) 0.0290(4) Uani 1 1 d . . .
H117 H 0.8487 0.0620 0.5547 0.035 Uiso 1 1 calc R . .
C118 C 0.87983(6) 0.04862(12) 0.60941(7) 0.0371(5) Uani 1 1 d . . .
H118 H 0.8999 0.0334 0.5942 0.045 Uiso 1 1 calc R . .
C119 C 0.88074(6) 0.05462(14) 0.65591(7) 0.0439(6) Uani 1 1 d . . .
H119 H 0.9015 0.0436 0.6711 0.053 Uiso 1 1 calc R . .
C120 C 0.85139(6) 0.07663(13) 0.67987(6) 0.0377(5) Uani 1 1 d . . .
H120 H 0.8522 0.0807 0.7108 0.045 Uiso 1 1 calc R . .
C121 C 0.75520(6) 0.15902(11) 0.81073(6) 0.0314(4) Uani 1 1 d . . .
H121 H 0.7775 0.1386 0.8112 0.038 Uiso 1 1 calc R . .
C122 C 0.73855(6) 0.17949(12) 0.84991(7) 0.0379(5) Uani 1 1 d . . .
H122 H 0.7498 0.1726 0.8772 0.045 Uiso 1 1 calc R . .
C123 C 0.70532(6) 0.21005(12) 0.84897(7) 0.0407(5) Uani 1 1 d . . .
H123 H 0.6949 0.2232 0.8757 0.049 Uiso 1 1 calc R . .
C124 C 0.68734(6) 0.22148(11) 0.80939(6) 0.0357(5) Uani 1 1 d . . .
H124 H 0.6651 0.2421 0.8090 0.043 Uiso 1 1 calc R . .
C125 C 0.60741(5) 0.33555(11) 0.67391(7) 0.0326(4) Uani 1 1 d . . .
H125 H 0.6081 0.3392 0.7049 0.039 Uiso 1 1 calc R . .
C126 C 0.58649(6) 0.37766(12) 0.64840(8) 0.0392(5) Uani 1 1 d . . .
H126 H 0.5727 0.4102 0.6625 0.047 Uiso 1 1 calc R . .
C127 C 0.58555(6) 0.37247(12) 0.60183(7) 0.0386(5) Uani 1 1 d . . .
H127 H 0.5714 0.4020 0.5855 0.046 Uiso 1 1 calc R . .
C128 C 0.60524(5) 0.32432(11) 0.57960(7) 0.0325(4) Uani 1 1 d . . .
H128 H 0.6043 0.3202 0.5487 0.039 Uiso 1 1 calc R . .
C129 C 0.68708(5) 0.20375(11) 0.45270(6) 0.0324(4) Uani 1 1 d . . .
H129 H 0.6648 0.2242 0.4521 0.039 Uiso 1 1 calc R . .
C130 C 0.70726(6) 0.19653(13) 0.41434(7) 0.0392(5) Uani 1 1 d . . .
H130 H 0.6985 0.2131 0.3874 0.047 Uiso 1 1 calc R . .
C131 C 0.74045(6) 0.16489(12) 0.41520(6) 0.0362(5) Uani 1 1 d . . .
H131 H 0.7532 0.1606 0.3888 0.043 Uiso 1 1 calc R . .
C132 C 0.75473(5) 0.13983(11) 0.45422(6) 0.0287(4) Uani 1 1 d . . .
H132 H 0.7768 0.1186 0.4546 0.034 Uiso 1 1 calc R . .
N109 N 0.64049(4) -0.06660(9) 0.67879(5) 0.0298(4) Uani 1 1 d . . .
N110 N 0.60661(5) 0.05616(9) 0.66726(6) 0.0358(4) Uani 1 1 d . . .
N111 N 0.61998(4) 0.05011(8) 0.57518(6) 0.0304(4) Uani 1 1 d . . .
N112 N 0.65307(4) -0.07375(8) 0.58664(5) 0.0247(3) Uani 1 1 d . . .
N113 N 0.61423(5) -0.00034(10) 0.73818(6) 0.0408(4) Uani 1 1 d . . .
N114 N 0.58496(5) 0.13548(10) 0.61301(7) 0.0402(4) Uani 1 1 d . . .
N115 N 0.64048(4) -0.02133(8) 0.51514(5) 0.0285(3) Uani 1 1 d . . .
N116 N 0.66644(4) -0.16151(8) 0.64079(5) 0.0268(3) Uani 1 1 d . . .
C133 C 0.65575(5) -0.12865(10) 0.67698(6) 0.0289(4) Uani 1 1 d . . .
C134 C 0.65695(6) -0.15840(11) 0.72188(7) 0.0344(5) Uani 1 1 d . . .
C135 C 0.64046(6) -0.11166(12) 0.75001(7) 0.0367(5) Uani 1 1 d . . .
C136 C 0.63072(6) -0.05448(12) 0.72201(7) 0.0351(5) Uani 1 1 d . . .
C137 C 0.60319(6) 0.04978(12) 0.71263(8) 0.0400(5) Uani 1 1 d . . .
C138 C 0.58342(6) 0.10761(14) 0.72990(9) 0.0489(6) Uani 1 1 d . . .
C139 C 0.57418(6) 0.14622(13) 0.69335(10) 0.0484(6) Uani 1 1 d . . .
C140 C 0.58935(5) 0.11251(12) 0.65419(8) 0.0389(5) Uani 1 1 d . . .
C141 C 0.59839(5) 0.10553(11) 0.57701(8) 0.0359(5) Uani 1 1 d . . .
C142 C 0.59099(6) 0.12828(11) 0.53188(8) 0.0393(5) Uani 1 1 d . . .
C143 C 0.60855(6) 0.08485(11) 0.50284(8) 0.0358(5) Uani 1 1 d . . .
C144 C 0.62554(5) 0.03396(10) 0.53150(7) 0.0304(4) Uani 1 1 d . . .
C145 C 0.65146(5) -0.07206(10) 0.54120(6) 0.0249(4) Uani 1 1 d . . .
C146 C 0.66137(5) -0.13737(9) 0.52326(6) 0.0252(4) Uani 1 1 d . . .
C147 C 0.66889(5) -0.17830(9) 0.56002(6) 0.0245(4) Uani 1 1 d . . .
C148 C 0.66347(5) -0.13672(9) 0.59955(6) 0.0244(4) Uani 1 1 d . . .
C149 C 0.66916(6) -0.21927(12) 0.73812(7) 0.0405(5) Uani 1 1 d . . .
H149 H 0.6803 -0.2502 0.7195 0.049 Uiso 1 1 calc R . .
C150 C 0.66421(7) -0.23253(14) 0.78303(8) 0.0498(6) Uani 1 1 d . . .
H150 H 0.6723 -0.2730 0.7948 0.060 Uiso 1 1 calc R . .
C151 C 0.64731(7) -0.18651(15) 0.81091(8) 0.0509(7) Uani 1 1 d . . .
H151 H 0.6440 -0.1971 0.8409 0.061 Uiso 1 1 calc R . .
C152 C 0.63540(7) -0.12585(14) 0.79510(7) 0.0464(6) Uani 1 1 d . . .
H152 H 0.6243 -0.0951 0.8139 0.056 Uiso 1 1 calc R . .
C153 C 0.57360(8) 0.12671(16) 0.77293(11) 0.0647(8) Uani 1 1 d . . .
H153 H 0.5796 0.1006 0.7976 0.078 Uiso 1 1 calc R . .
C154 C 0.55473(9) 0.18552(19) 0.77771(13) 0.0766(11) Uani 1 1 d . . .
H154 H 0.5478 0.1994 0.8061 0.092 Uiso 1 1 calc R . .
C155 C 0.54576(8) 0.22480(18) 0.74080(14) 0.0749(11) Uani 1 1 d . . .
H155 H 0.5333 0.2647 0.7453 0.090 Uiso 1 1 calc R . .
C156 C 0.55482(6) 0.20619(14) 0.69727(11) 0.0577(8) Uani 1 1 d . . .
H156 H 0.5484 0.2318 0.6726 0.069 Uiso 1 1 calc R . .
C157 C 0.57107(6) 0.18227(12) 0.51569(10) 0.0503(6) Uani 1 1 d . . .
H157 H 0.5590 0.2110 0.5349 0.060 Uiso 1 1 calc R . .
C158 C 0.56996(7) 0.19127(13) 0.47026(11) 0.0573(8) Uani 1 1 d . . .
H158 H 0.5568 0.2268 0.4586 0.069 Uiso 1 1 calc R . .
C159 C 0.58800(7) 0.14878(14) 0.44117(10) 0.0545(7) Uani 1 1 d . . .
H159 H 0.5870 0.1568 0.4106 0.065 Uiso 1 1 calc R . .
C160 C 0.60769(6) 0.09412(12) 0.45713(8) 0.0434(6) Uani 1 1 d . . .
H160 H 0.6197 0.0653 0.4378 0.052 Uiso 1 1 calc R . .
C161 C 0.66160(5) -0.16418(10) 0.48019(6) 0.0277(4) Uani 1 1 d . . .
H161 H 0.6568 -0.1375 0.4554 0.033 Uiso 1 1 calc R . .
C162 C 0.66926(5) -0.23188(10) 0.47564(6) 0.0302(4) Uani 1 1 d . . .
H162 H 0.6696 -0.2508 0.4473 0.036 Uiso 1 1 calc R . .
C163 C 0.67652(5) -0.27248(10) 0.51257(7) 0.0298(4) Uani 1 1 d . . .
H163 H 0.6814 -0.3179 0.5084 0.036 Uiso 1 1 calc R . .
C164 C 0.67651(5) -0.24611(10) 0.55527(6) 0.0272(4) Uani 1 1 d . . .
H164 H 0.6814 -0.2729 0.5799 0.033 Uiso 1 1 calc R . .
C201 C 0.48615(4) 0.50054(7) 0.52027(5) 0.0230(3) Uani 0.6423(17) 1 d PDU . 1
C202 C 0.47765(9) 0.42920(15) 0.53684(10) 0.0241(6) Uani 0.6423(17) 1 d PDU . 1
C203 C 0.49562(9) 0.41825(15) 0.57841(10) 0.0257(6) Uani 0.6423(17) 1 d PDU . 1
C204 C 0.50987(8) 0.48165(16) 0.59411(9) 0.0242(6) Uani 0.6423(17) 1 d PDU . 1
C205 C 0.50111(7) 0.53231(14) 0.56236(8) 0.0215(5) Uani 0.6423(17) 1 d PDU . 1
C206 C 0.45109(7) 0.53527(15) 0.50760(9) 0.0231(5) Uani 0.6423(17) 1 d PDU . 1
C207 C 0.44139(8) 0.59909(16) 0.52488(10) 0.0267(6) Uani 0.6423(17) 1 d PDU . 1
C208 C 0.40308(8) 0.60461(18) 0.52556(9) 0.0333(6) Uani 0.6423(17) 1 d PDU . 1
C209 C 0.38892(9) 0.5417(2) 0.51018(12) 0.0332(11) Uani 0.6423(17) 1 d PDU . 1
C210 C 0.41929(7) 0.49841(16) 0.50030(8) 0.0277(5) Uani 0.6423(17) 1 d PDU . 1
C211 C 0.41602(9) 0.42927(18) 0.50818(10) 0.0304(6) Uani 0.6423(17) 1 d PDU . 1
C212 C 0.38480(9) 0.40328(19) 0.52875(10) 0.0377(7) Uani 0.6423(17) 1 d PDU . 1
C213 C 0.39500(10) 0.35199(19) 0.56066(11) 0.0404(8) Uani 0.6423(17) 1 d PDU . 1
C214 C 0.43278(11) 0.34699(19) 0.56052(11) 0.0347(7) Uani 0.6423(17) 1 d PDU . 1
C215 C 0.44657(9) 0.39609(16) 0.52846(10) 0.0284(6) Uani 0.6423(17) 1 d PDU . 1
C216 C 0.49111(7) 0.59517(14) 0.57734(9) 0.0231(5) Uani 0.6423(17) 1 d PDU . 1
C217 C 0.4922(1) 0.60920(19) 0.62493(11) 0.0269(13) Uani 0.6423(17) 1 d PDU . 1
C218 C 0.46250(8) 0.65326(14) 0.63471(9) 0.0301(6) Uani 0.6423(17) 1 d PDU . 1
C219 C 0.44340(9) 0.66634(15) 0.59332(11) 0.0325(6) Uani 0.6423(17) 1 d PDU . 1
C220 C 0.46164(10) 0.63237(18) 0.55820(11) 0.0286(7) Uani 0.6423(17) 1 d PDU . 1
C221 C 0.38578(9) 0.64053(17) 0.55969(10) 0.0372(7) Uani 0.6423(17) 1 d PDU . 1
C222 C 0.40623(11) 0.6719(2) 0.59409(12) 0.0358(10) Uani 0.6423(17) 1 d PDU . 1
C223 C 0.38730(10) 0.66362(17) 0.63553(11) 0.0365(7) Uani 0.6423(17) 1 d PDU . 1
C224 C 0.35456(9) 0.6281(2) 0.62664(11) 0.0393(7) Uani 0.6423(17) 1 d PDU . 1
C225 C 0.35363(9) 0.6129(2) 0.57860(11) 0.0410(7) Uani 0.6423(17) 1 d PDU . 1
C226 C 0.35825(8) 0.51597(19) 0.52856(9) 0.0405(7) Uani 0.6423(17) 1 d PDU . 1
C227 C 0.33991(9) 0.5526(2) 0.56439(11) 0.0418(7) Uani 0.6423(17) 1 d PDU . 1
C228 C 0.32673(9) 0.5029(2) 0.59563(12) 0.0446(8) Uani 0.6423(17) 1 d PDU . 1
C229 C 0.33658(8) 0.4369(2) 0.57972(11) 0.0454(7) Uani 0.6423(17) 1 d PDU . 1
C230 C 0.35547(10) 0.4451(2) 0.53809(12) 0.0422(7) Uani 0.6423(17) 1 d PDU . 1
C231 C 0.48333(10) 0.37061(17) 0.60880(11) 0.0332(7) Uani 0.6423(17) 1 d PDU . 1
C232 C 0.45133(10) 0.33501(16) 0.59969(12) 0.0355(7) Uani 0.6423(17) 1 d PDU . 1
C233 C 0.43207(12) 0.3273(2) 0.64136(13) 0.0410(11) Uani 0.6423(17) 1 d PDU . 1
C234 C 0.45280(10) 0.35859(17) 0.67652(11) 0.0381(7) Uani 0.6423(17) 1 d PDU . 1
C235 C 0.48484(9) 0.38595(17) 0.65662(11) 0.0350(7) Uani 0.6423(17) 1 d PDU . 1
C236 C 0.51155(8) 0.49551(16) 0.63983(10) 0.0278(6) Uani 0.6423(17) 1 d PDU . 1
C237 C 0.49813(8) 0.44596(18) 0.67138(9) 0.0309(6) Uani 0.6423(17) 1 d PDU . 1
C238 C 0.48023(8) 0.48217(16) 0.70655(9) 0.0314(6) Uani 0.6423(17) 1 d PDU . 1
C239 C 0.48270(9) 0.55339(18) 0.69713(10) 0.0298(6) Uani 0.6423(17) 1 d PDU . 1
C240 C 0.50240(7) 0.56081(16) 0.65557(9) 0.0290(6) Uani 0.6423(17) 1 d PDU . 1
C241 C 0.44394(9) 0.64681(16) 0.67475(10) 0.0303(7) Uani 0.6423(17) 1 d PDU . 1
C242 C 0.45436(8) 0.59519(16) 0.70633(10) 0.0283(6) Uani 0.6423(17) 1 d PDU . 1
C243 C 0.42211(9) 0.56841(17) 0.72677(10) 0.0284(6) Uani 0.6423(17) 1 d PDU . 1
C244 C 0.39199(9) 0.60309(17) 0.70675(10) 0.0306(7) Uani 0.6423(17) 1 d PDU . 1
C245 C 0.40561(10) 0.65267(18) 0.67558(11) 0.0302(7) Uani 0.6423(17) 1 d PDU . 1
C246 C 0.37595(9) 0.34439(18) 0.60036(11) 0.0440(7) Uani 0.6423(17) 1 d PDU . 1
C247 C 0.34627(11) 0.3866(2) 0.61002(13) 0.0454(13) Uani 0.6423(17) 1 d PDU . 1
C248 C 0.34716(9) 0.4018(2) 0.65800(11) 0.0429(7) Uani 0.6423(17) 1 d PDU . 1
C249 C 0.37710(11) 0.3672(2) 0.67693(13) 0.0418(9) Uani 0.6423(17) 1 d PDU . 1
C250 C 0.39541(10) 0.33124(17) 0.64143(11) 0.0420(7) Uani 0.6423(17) 1 d PDU . 1
C251 C 0.44962(9) 0.45635(19) 0.72589(10) 0.0306(9) Uani 0.6423(17) 1 d PDU . 1
C252 C 0.43556(10) 0.39278(17) 0.71036(10) 0.0366(6) Uani 0.6423(17) 1 d PDU . 1
C253 C 0.39726(9) 0.39789(19) 0.71088(11) 0.0375(7) Uani 0.6423(17) 1 d PDU . 1
C254 C 0.38722(9) 0.46352(18) 0.72666(10) 0.0329(7) Uani 0.6423(17) 1 d PDU . 1
C255 C 0.41989(8) 0.50049(17) 0.73572(9) 0.0297(6) Uani 0.6423(17) 1 d PDU . 1
C256 C 0.34159(9) 0.5809(2) 0.65633(11) 0.0389(7) Uani 0.6423(17) 1 d PDU . 1
C257 C 0.36103(9) 0.5688(2) 0.69823(10) 0.0339(7) Uani 0.6423(17) 1 d PDU . 1
C258 C 0.35837(8) 0.4974(2) 0.70778(10) 0.0343(10) Uani 0.6423(17) 1 d PDU . 1
C259 C 0.33759(8) 0.4659(2) 0.67250(10) 0.0406(6) Uani 0.6423(17) 1 d PDU . 1
C260 C 0.32729(9) 0.5174(2) 0.64129(11) 0.0416(7) Uani 0.6423(17) 1 d PDU . 1
C301 C 0.48615(4) 0.50054(7) 0.52027(5) 0.0230(3) Uani 0.3577(17) 1 d PDU . 2
C302 C 0.44721(9) 0.49808(18) 0.50480(12) 0.0264(9) Uani 0.3577(17) 1 d PDU . 2
C303 C 0.4340(1) 0.43111(18) 0.51091(13) 0.0267(10) Uani 0.3577(17) 1 d PDU . 2
C304 C 0.4595(1) 0.39325(18) 0.53710(13) 0.0256(11) Uani 0.3577(17) 1 d PDU . 2
C305 C 0.4887(1) 0.43603(18) 0.54724(12) 0.0242(10) Uani 0.3577(17) 1 d PDU . 2
C306 C 0.49049(10) 0.56114(17) 0.55174(11) 0.0286(9) Uani 0.3577(17) 1 d PDU . 2
C307 C 0.50545(10) 0.55509(18) 0.59502(11) 0.0285(9) Uani 0.3577(17) 1 d PDU . 2
C308 C 0.49138(13) 0.6075(2) 0.62337(13) 0.033(3) Uani 0.3577(17) 1 d PDU . 2
C309 C 0.46603(11) 0.6449(2) 0.59742(12) 0.0346(10) Uani 0.3577(17) 1 d PDU . 2
C310 C 0.4651(1) 0.61390(19) 0.55328(13) 0.0275(12) Uani 0.3577(17) 1 d PDU . 2
C311 C 0.43269(11) 0.6130(2) 0.53021(14) 0.0364(13) Uani 0.3577(17) 1 d PDU . 2
C312 C 0.40105(11) 0.6363(2) 0.55117(13) 0.0337(11) Uani 0.3577(17) 1 d PDU . 2
C313 C 0.37204(10) 0.5914(2) 0.53992(13) 0.0344(10) Uani 0.3577(17) 1 d PDU . 2
C314 C 0.38591(11) 0.5392(2) 0.51248(17) 0.034(2) Uani 0.3577(17) 1 d PDU . 2
C315 C 0.42411(9) 0.55087(19) 0.50680(12) 0.0297(9) Uani 0.3577(17) 1 d PDU . 2
C316 C 0.50402(11) 0.4328(2) 0.58910(11) 0.0280(11) Uani 0.3577(17) 1 d PDU . 2
C317 C 0.49155(11) 0.3825(2) 0.62056(12) 0.0290(11) Uani 0.3577(17) 1 d PDU . 2
C318 C 0.49316(11) 0.4124(2) 0.66465(12) 0.0355(13) Uani 0.3577(17) 1 d PDU . 2
C319 C 0.50670(11) 0.4807(2) 0.66020(12) 0.0332(11) Uani 0.3577(17) 1 d PDU . 2
C320 C 0.5144(1) 0.49205(19) 0.61418(13) 0.0308(11) Uani 0.3577(17) 1 d PDU . 2
C321 C 0.4853(1) 0.59582(19) 0.66905(11) 0.0335(10) Uani 0.3577(17) 1 d PDU . 2
C322 C 0.49300(12) 0.5314(2) 0.68774(13) 0.0339(11) Uani 0.3577(17) 1 d PDU . 2
C323 C 0.46546(10) 0.5158(2) 0.71952(12) 0.0354(10) Uani 0.3577(17) 1 d PDU . 2
C324 C 0.44085(12) 0.5715(2) 0.72121(13) 0.0333(11) Uani 0.3577(17) 1 d PDU . 2
C325 C 0.45326(11) 0.6222(2) 0.68906(13) 0.0322(11) Uani 0.3577(17) 1 d PDU . 2
C326 C 0.43560(11) 0.6695(2) 0.61701(12) 0.0343(11) Uani 0.3577(17) 1 d PDU . 2
C327 C 0.42865(13) 0.6576(2) 0.66460(13) 0.0333(11) Uani 0.3577(17) 1 d PDU . 2
C328 C 0.39083(12) 0.6456(2) 0.66924(14) 0.0354(12) Uani 0.3577(17) 1 d PDU . 2
C329 C 0.37446(12) 0.6503(2) 0.62568(13) 0.0370(13) Uani 0.3577(17) 1 d PDU . 2
C330 C 0.40204(13) 0.6662(3) 0.59383(16) 0.0382(19) Uani 0.3577(17) 1 d PDU . 2
C331 C 0.39771(11) 0.4190(2) 0.51539(13) 0.0307(11) Uani 0.3577(17) 1 d PDU . 2
C332 C 0.37350(9) 0.4738(2) 0.51643(12) 0.0328(9) Uani 0.3577(17) 1 d PDU . 2
C333 C 0.34593(12) 0.4584(2) 0.54880(16) 0.0348(12) Uani 0.3577(17) 1 d PDU . 2
C334 C 0.35354(10) 0.3929(2) 0.56770(12) 0.0339(10) Uani 0.3577(17) 1 d PDU . 2
C335 C 0.38584(10) 0.3677(2) 0.54718(14) 0.0310(11) Uani 0.3577(17) 1 d PDU . 2
C336 C 0.44785(10) 0.3440(2) 0.56707(13) 0.0286(11) Uani 0.3577(17) 1 d PDU . 2
C337 C 0.40986(11) 0.3323(2) 0.57210(12) 0.0303(10) Uani 0.3577(17) 1 d PDU . 2
C338 C 0.40324(10) 0.32005(19) 0.6188(1) 0.0342(11) Uani 0.3577(17) 1 d PDU . 2
C339 C 0.43673(11) 0.3239(2) 0.64254(14) 0.0301(15) Uani 0.3577(17) 1 d PDU . 2
C340 C 0.46424(10) 0.3387(2) 0.60980(12) 0.0290(11) Uani 0.3577(17) 1 d PDU . 2
C341 C 0.46704(10) 0.3977(2) 0.69618(12) 0.0336(10) Uani 0.3577(17) 1 d PDU . 2
C342 C 0.43816(11) 0.3527(2) 0.68439(13) 0.0344(11) Uani 0.3577(17) 1 d PDU . 2
C343 C 0.40580(11) 0.3775(2) 0.70559(14) 0.0343(11) Uani 0.3577(17) 1 d PDU . 2
C344 C 0.41504(10) 0.43851(19) 0.7298(1) 0.0337(10) Uani 0.3577(17) 1 d PDU . 2
C345 C 0.45298(12) 0.4499(2) 0.72467(16) 0.040(2) Uani 0.3577(17) 1 d PDU . 2
C346 C 0.34540(11) 0.5777(2) 0.57112(14) 0.0359(13) Uani 0.3577(17) 1 d PDU . 2
C347 C 0.34626(13) 0.6077(2) 0.61435(15) 0.0368(12) Uani 0.3577(17) 1 d PDU . 2
C348 C 0.33397(12) 0.5570(2) 0.64655(14) 0.0380(13) Uani 0.3577(17) 1 d PDU . 2
C349 C 0.32507(12) 0.4972(2) 0.62211(16) 0.0368(11) Uani 0.3577(17) 1 d PDU . 2
C350 C 0.33215(11) 0.5092(2) 0.57502(14) 0.0340(11) Uani 0.3577(17) 1 d PDU . 2
C351 C 0.37236(10) 0.3437(2) 0.63872(13) 0.0363(10) Uani 0.3577(17) 1 d PDU . 2
C352 C 0.34688(12) 0.3811(2) 0.61238(14) 0.036(2) Uani 0.3577(17) 1 d PDU . 2
C353 C 0.33254(11) 0.4335(2) 0.64045(13) 0.0366(10) Uani 0.3577(17) 1 d PDU . 2
C354 C 0.34871(11) 0.4293(2) 0.68393(13) 0.0351(10) Uani 0.3577(17) 1 d PDU . 2
C355 C 0.37394(11) 0.3737(2) 0.68283(14) 0.0365(16) Uani 0.3577(17) 1 d PDU . 2
C356 C 0.40474(12) 0.5607(2) 0.72598(14) 0.0344(11) Uani 0.3577(17) 1 d PDU . 2
C357 C 0.3915(1) 0.49135(19) 0.73072(14) 0.0325(11) Uani 0.3577(17) 1 d PDU . 2
C358 C 0.35782(11) 0.4876(2) 0.70725(13) 0.0354(19) Uani 0.3577(17) 1 d PDU . 2
C359 C 0.35020(11) 0.5535(2) 0.68831(14) 0.0356(12) Uani 0.3577(17) 1 d PDU . 2
C360 C 0.37897(12) 0.5979(2) 0.70009(15) 0.0366(13) Uani 0.3577(17) 1 d PDU . 2
N31 N 0.56075(4) -0.23045(9) 0.57228(5) 0.0382(4) Uani 1 1 d D . .
N32 N 0.55435(6) -0.25269(11) 0.67330(6) 0.0526(6) Uani 1 1 d D . .
C31 C 0.57803(6) -0.18827(11) 0.60826(7) 0.0440(6) Uani 1 1 d D . .
H31A H 0.6022 -0.2041 0.6123 0.053 Uiso 1 1 calc R . .
H31B H 0.5794 -0.1423 0.5976 0.053 Uiso 1 1 calc R . .
C32 C 0.55999(7) -0.18788(12) 0.65323(8) 0.0527(7) Uani 1 1 d D . .
H32A H 0.5742 -0.1610 0.6735 0.063 Uiso 1 1 calc R . .
H32B H 0.5371 -0.1659 0.6501 0.063 Uiso 1 1 calc R . .
C33 C 0.57477(7) -0.20708(14) 0.52832(7) 0.0524(7) Uani 1 1 d D . .
H33A H 0.5651 -0.2345 0.5049 0.079 Uiso 1 1 calc R . .
H33B H 0.6002 -0.2106 0.5282 0.079 Uiso 1 1 calc R . .
H33C H 0.5680 -0.1611 0.5236 0.079 Uiso 1 1 calc R . .
C34 C 0.57009(7) -0.30307(11) 0.57774(8) 0.0550(7) Uani 1 1 d D . .
H34A H 0.5623 -0.3184 0.6065 0.083 Uiso 1 1 calc R . .
H34B H 0.5954 -0.3085 0.5754 0.083 Uiso 1 1 calc R . .
H34C H 0.5586 -0.3289 0.5548 0.083 Uiso 1 1 calc R . .
C35 C 0.52144(6) -0.22330(14) 0.57234(9) 0.0547(7) Uani 1 1 d D . .
H35A H 0.5116 -0.2482 0.5478 0.082 Uiso 1 1 calc R . .
H35B H 0.5153 -0.1767 0.5693 0.082 Uiso 1 1 calc R . .
H35C H 0.5120 -0.2404 0.5999 0.082 Uiso 1 1 calc R . .
C36 C 0.58736(8) -0.27795(18) 0.69301(11) 0.0773(10) Uani 1 1 d D . .
H36A H 0.6060 -0.2768 0.6711 0.116 Uiso 1 1 calc R . .
H36B H 0.5839 -0.3234 0.7029 0.116 Uiso 1 1 calc R . .
H36C H 0.5939 -0.2503 0.7180 0.116 Uiso 1 1 calc R . .
C37 C 0.52702(8) -0.25145(18) 0.70783(9) 0.0760(10) Uani 1 1 d D . .
H37A H 0.5346 -0.2228 0.7318 0.114 Uiso 1 1 calc R . .
H37B H 0.5233 -0.2962 0.7189 0.114 Uiso 1 1 calc R . .
H37C H 0.5052 -0.2345 0.6955 0.114 Uiso 1 1 calc R . .
N41A N 0.77402(5) -0.10986(10) 0.63584(7) 0.0507(6) Uani 0.42 1 d PDU A 1
N42A N 0.76116(11) -0.1017(2) 0.53486(13) 0.0419(15) Uani 0.42 1 d PDU A 1
C41A C 0.80232(6) -0.09961(13) 0.60066(9) 0.0514(6) Uani 0.42 1 d PDU A 1
H41A H 0.8206 -0.0708 0.6131 0.062 Uiso 0.42 1 calc PR A 1
H41B H 0.8132 -0.1428 0.5946 0.062 Uiso 0.42 1 calc PR A 1
C42A C 0.79056(11) -0.0697(2) 0.55687(11) 0.0515(11) Uani 0.42 1 d PDU A 1
H42A H 0.7843 -0.0231 0.5620 0.062 Uiso 0.42 1 calc PR A 1
H42B H 0.8107 -0.0702 0.5367 0.062 Uiso 0.42 1 calc PR A 1
C43A C 0.79114(9) -0.1030(2) 0.68053(10) 0.0731(11) Uani 0.42 1 d PDU A 1
H43A H 0.7750 -0.1183 0.7032 0.110 Uiso 0.42 1 calc PR A 1
H43B H 0.7970 -0.0567 0.6858 0.110 Uiso 0.42 1 calc PR A 1
H43C H 0.8124 -0.1296 0.6814 0.110 Uiso 0.42 1 calc PR A 1
C44A C 0.74536(7) -0.05796(13) 0.63208(10) 0.0472(7) Uani 0.42 1 d PDU A 1
H44A H 0.7376 -0.0549 0.6016 0.071 Uiso 0.42 1 calc PR A 1
H44B H 0.7544 -0.0152 0.6416 0.071 Uiso 0.42 1 calc PR A 1
H44C H 0.7256 -0.0705 0.6507 0.071 Uiso 0.42 1 calc PR A 1
C45A C 0.75749(9) -0.17755(13) 0.63248(13) 0.0732(10) Uani 0.42 1 d PDU A 1
H45A H 0.7755 -0.2114 0.6362 0.110 Uiso 0.42 1 calc PR A 1
H45B H 0.7465 -0.1825 0.6037 0.110 Uiso 0.42 1 calc PR A 1
H45C H 0.7398 -0.1825 0.6554 0.110 Uiso 0.42 1 calc PR A 1
C46A C 0.74588(15) -0.0571(3) 0.50094(17) 0.0513(13) Uani 0.42 1 d PDU A 1
H46A H 0.7341 -0.0201 0.5153 0.077 Uiso 0.42 1 calc PR A 1
H46B H 0.7290 -0.0816 0.4832 0.077 Uiso 0.42 1 calc PR A 1
H46C H 0.7645 -0.0402 0.4821 0.077 Uiso 0.42 1 calc PR A 1
C47A C 0.7711(2) -0.1646(2) 0.5130(3) 0.069(2) Uani 0.42 1 d PDU A 1
H47A H 0.7504 -0.1849 0.5001 0.103 Uiso 0.42 1 calc PR A 1
H47B H 0.7813 -0.1947 0.5346 0.103 Uiso 0.42 1 calc PR A 1
H47C H 0.7882 -0.1556 0.4900 0.103 Uiso 0.42 1 calc PR A 1
N41B N 0.77402(5) -0.10986(10) 0.63584(7) 0.0507(6) Uani 0.41 1 d PDU B 2
N42B N 0.76298(11) -0.1144(2) 0.53411(13) 0.0471(17) Uani 0.41 1 d PDU B 2
C41B C 0.80232(6) -0.09961(13) 0.60066(9) 0.0514(6) Uani 0.41 1 d PDU B 2
H41C H 0.8053 -0.0516 0.5962 0.062 Uiso 0.41 1 calc PR B 2
H41D H 0.8246 -0.1169 0.6123 0.062 Uiso 0.41 1 calc PR B 2
C42B C 0.79584(10) -0.1315(2) 0.55585(11) 0.0522(12) Uani 0.41 1 d PDU B 2
H42C H 0.8153 -0.1192 0.5362 0.063 Uiso 0.41 1 calc PR B 2
H42D H 0.7966 -0.1799 0.5595 0.063 Uiso 0.41 1 calc PR B 2
C43B C 0.79114(9) -0.1030(2) 0.68053(10) 0.0731(11) Uani 0.41 1 d PDU B 2
H43D H 0.7732 -0.1040 0.7033 0.110 Uiso 0.41 1 calc PR B 2
H43E H 0.8038 -0.0611 0.6820 0.110 Uiso 0.41 1 calc PR B 2
H43F H 0.8075 -0.1395 0.6851 0.110 Uiso 0.41 1 calc PR B 2
C44B C 0.74536(7) -0.05796(13) 0.63208(10) 0.0472(7) Uani 0.41 1 d PDU B 2
H44D H 0.7403 -0.0497 0.6012 0.071 Uiso 0.41 1 calc PR B 2
H44E H 0.7531 -0.0170 0.6459 0.071 Uiso 0.41 1 calc PR B 2
H44F H 0.7243 -0.0738 0.6467 0.071 Uiso 0.41 1 calc PR B 2
C45B C 0.75749(9) -0.17755(13) 0.63248(13) 0.0732(10) Uani 0.41 1 d PDU B 2
H45D H 0.7754 -0.2114 0.6366 0.110 Uiso 0.41 1 calc PR B 2
H45E H 0.7468 -0.1827 0.6036 0.110 Uiso 0.41 1 calc PR B 2
H45F H 0.7396 -0.1822 0.6551 0.110 Uiso 0.41 1 calc PR B 2
C46B C 0.76363(15) -0.0444(2) 0.51893(19) 0.0449(13) Uani 0.41 1 d PDU B 2
H46D H 0.7700 -0.0156 0.5434 0.067 Uiso 0.41 1 calc PR B 2
H46E H 0.7405 -0.0321 0.5080 0.067 Uiso 0.41 1 calc PR B 2
H46F H 0.7808 -0.0396 0.4954 0.067 Uiso 0.41 1 calc PR B 2
C47B C 0.75572(19) -0.1573(3) 0.4956(2) 0.0598(18) Uani 0.41 1 d PDU B 2
H47D H 0.7325 -0.1474 0.4841 0.090 Uiso 0.41 1 calc PR B 2
H47E H 0.7567 -0.2036 0.5046 0.090 Uiso 0.41 1 calc PR B 2
H47F H 0.7732 -0.1491 0.4729 0.090 Uiso 0.41 1 calc PR B 2
N41C N 0.7707(2) -0.1032(4) 0.5707(3) 0.062(3) Uani 0.17 1 d PDU C 3
N42C N 0.7816(3) -0.1136(5) 0.6731(3) 0.062(4) Uani 0.17 1 d PDU C 3
C41C C 0.7530(3) -0.0609(6) 0.6063(3) 0.068(3) Uani 0.17 1 d PDU C 3
H41E H 0.7489 -0.0165 0.5940 0.081 Uiso 0.17 1 calc PR C 3
H41F H 0.7299 -0.0805 0.6127 0.081 Uiso 0.17 1 calc PR C 3
C42C C 0.7726(3) -0.0529(4) 0.6498(3) 0.053(3) Uani 0.17 1 d PDU C 3
H42E H 0.7945 -0.0284 0.6439 0.063 Uiso 0.17 1 calc PR C 3
H42F H 0.7582 -0.0252 0.6694 0.063 Uiso 0.17 1 calc PR C 3
C43C C 0.7540(4) -0.0861(8) 0.5269(3) 0.060(4) Uani 0.17 1 d PDU C 3
H43G H 0.7469 -0.1266 0.5121 0.089 Uiso 0.17 1 calc PR C 3
H43H H 0.7709 -0.0624 0.5088 0.089 Uiso 0.17 1 calc PR C 3
H43K H 0.7336 -0.0581 0.5319 0.089 Uiso 0.17 1 calc PR C 3
C44C C 0.8096(2) -0.0885(7) 0.5678(4) 0.063(4) Uani 0.17 1 d PDU C 3
H44G H 0.8224 -0.1181 0.5874 0.095 Uiso 0.17 1 calc PR C 3
H44H H 0.8139 -0.0427 0.5764 0.095 Uiso 0.17 1 calc PR C 3
H44K H 0.8176 -0.0953 0.5377 0.095 Uiso 0.17 1 calc PR C 3
C45C C 0.7658(4) -0.1762(4) 0.5792(5) 0.072(4) Uani 0.17 1 d PDU C 3
H45G H 0.7730 -0.1865 0.6091 0.108 Uiso 0.17 1 calc PR C 3
H45H H 0.7800 -0.2015 0.5585 0.108 Uiso 0.17 1 calc PR C 3
H45K H 0.7412 -0.1879 0.5753 0.108 Uiso 0.17 1 calc PR C 3
C46C C 0.8071(3) -0.0995(7) 0.7090(5) 0.066(4) Uani 0.17 1 d PDU C 3
H46G H 0.8218 -0.0622 0.7006 0.099 Uiso 0.17 1 calc PR C 3
H46H H 0.8217 -0.1384 0.7140 0.099 Uiso 0.17 1 calc PR C 3
H46K H 0.7944 -0.0886 0.7359 0.099 Uiso 0.17 1 calc PR C 3
C47C C 0.7506(3) -0.1464(6) 0.6928(4) 0.053(3) Uani 0.17 1 d PDU C 3
H47G H 0.7348 -0.1609 0.6695 0.080 Uiso 0.17 1 calc PR C 3
H47H H 0.7384 -0.1153 0.7119 0.080 Uiso 0.17 1 calc PR C 3
H47K H 0.7581 -0.1846 0.7099 0.080 Uiso 0.17 1 calc PR C 3
N51 N 0.45948(8) 0.04130(14) 0.43539(11) 0.0794(8) Uani 1 1 d . . .
C51 C 0.48133(8) 0.00053(15) 0.43292(11) 0.0605(7) Uani 1 1 d . . .
C52 C 0.50926(7) -0.04867(13) 0.42953(9) 0.0456(6) Uani 1 1 d . . .
C53 C 0.54272(7) -0.03331(14) 0.44651(9) 0.0531(6) Uani 1 1 d . . .
H53 H 0.5467 0.0079 0.4603 0.064 Uiso 1 1 calc R . .
C54 C 0.56994(7) -0.07908(15) 0.44297(9) 0.0540(7) Uani 1 1 d . . .
H54 H 0.5923 -0.0693 0.4547 0.065 Uiso 1 1 calc R . .
C55 C 0.56400(7) -0.13934(15) 0.42204(9) 0.0515(6) Uani 1 1 d . . .
H55 H 0.5826 -0.1698 0.4186 0.062 Uiso 1 1 calc R . .
C56 C 0.53049(7) -0.15518(13) 0.40596(9) 0.0500(6) Uani 1 1 d . . .
H56 H 0.5265 -0.1969 0.3929 0.060 Uiso 1 1 calc R . .
C57 C 0.50328(7) -0.11028(13) 0.40908(9) 0.0487(6) Uani 1 1 d . . .
H57 H 0.4809 -0.1207 0.3976 0.058 Uiso 1 1 calc R . .
N61A N 0.7157(3) 0.0002(7) 0.73424(11) 0.059(2) Uani 0.75 1 d PDU D 1
C61A C 0.70964(7) 0.00474(13) 0.77093(8) 0.0450(5) Uani 0.75 1 d PDU D 1
C62A C 0.70253(7) 0.01170(17) 0.81768(5) 0.0414(10) Uani 0.75 1 d PGDU D 1
C63A C 0.72871(6) -0.00306(14) 0.84895(6) 0.0454(8) Uani 0.75 1 d PGDU D 1
H63A H 0.7513 -0.0157 0.8395 0.054 Uiso 0.75 1 calc PR D 1
C64A C 0.72110(7) 0.00109(14) 0.89428(6) 0.0538(8) Uani 0.75 1 d PGDU D 1
H64A H 0.7386 -0.0088 0.9152 0.065 Uiso 0.75 1 calc PR D 1
C65A C 0.68731(8) 0.02001(15) 0.90834(5) 0.0519(9) Uani 0.75 1 d PGDU D 1
H65A H 0.6822 0.0228 0.9387 0.062 Uiso 0.75 1 calc PR D 1
C66A C 0.66113(6) 0.03477(17) 0.87706(8) 0.0614(11) Uani 0.75 1 d PGDU D 1
H66A H 0.6385 0.0474 0.8865 0.074 Uiso 0.75 1 calc PR D 1
C67A C 0.66874(6) 0.0306(2) 0.83174(7) 0.0503(9) Uani 0.75 1 d PGDU D 1
H67A H 0.6512 0.0405 0.8108 0.060 Uiso 0.75 1 calc PR D 1
N61B N 0.7183(7) -0.005(2) 0.7355(4) 0.051(5) Uani 0.25 1 d PDU E 2
C61B C 0.70964(7) 0.00474(13) 0.77093(8) 0.0450(5) Uani 0.25 1 d PDU E 2
C62B C 0.6960(2) 0.0120(5) 0.81532(9) 0.044(2) Uani 0.25 1 d PGDU E 2
C63B C 0.71297(19) -0.0187(4) 0.85112(11) 0.056(3) Uani 0.25 1 d PGDU E 2
H63B H 0.7335 -0.0440 0.8464 0.067 Uiso 0.25 1 calc PR E 2
C64B C 0.6993(2) -0.0118(5) 0.89401(9) 0.063(3) Uani 0.25 1 d PGDU E 2
H64B H 0.7107 -0.0324 0.9180 0.076 Uiso 0.25 1 calc PR E 2
C65B C 0.6687(2) 0.0259(5) 0.90111(14) 0.064(3) Uani 0.25 1 d PGDU E 2
H65B H 0.6596 0.0306 0.9298 0.077 Uiso 0.25 1 calc PR E 2
C66B C 0.6517(2) 0.0567(5) 0.8653(2) 0.058(3) Uani 0.25 1 d PGDU E 2
H66B H 0.6312 0.0819 0.8701 0.070 Uiso 0.25 1 calc PR E 2
C67B C 0.6654(2) 0.0497(6) 0.82242(16) 0.057(3) Uani 0.25 1 d PGDU E 2
H67B H 0.6540 0.0703 0.7985 0.068 Uiso 0.25 1 calc PR E 2

loop_
_atom_site_aniso_label
_atom_site_aniso_U_11
_atom_site_aniso_U_22
_atom_site_aniso_U_33
_atom_site_aniso_U_23
_atom_site_aniso_U_13
_atom_site_aniso_U_12
Mg1 0.0166(3) 0.0172(3) 0.0120(2) -0.00089(19) 0.00071(19) 0.0021(2)
Mg2 0.0202(3) 0.0172(3) 0.0243(3) -0.0046(2) 0.0002(2) 0.0010(2)
O1 0.0265(7) 0.0243(7) 0.0253(7) 0.0018(5) -0.0025(5) 0.0013(5)
N101 0.0234(7) 0.0225(8) 0.0165(7) 0.0003(5) 0.0008(5) 0.0022(6)
N102 0.0230(8) 0.0223(8) 0.0197(7) -0.0003(6) 0.0011(5) 0.0035(6)
N103 0.0232(8) 0.0255(8) 0.0208(7) -0.0012(6) 0.0009(6) 0.0031(6)
N104 0.0221(7) 0.0255(8) 0.0198(7) -0.0004(6) -0.0009(5) 0.0012(6)
N105 0.0266(8) 0.0299(9) 0.0183(7) -0.0001(6) -0.0012(6) 0.0063(7)
N106 0.0279(8) 0.0260(8) 0.0223(7) -0.0010(6) 0.0016(6) 0.0069(7)
N107 0.0233(8) 0.0311(9) 0.0234(8) 0.0012(6) -0.0024(6) 0.0021(7)
N108 0.0237(7) 0.0242(8) 0.0174(7) -0.0008(6) 0.0007(5) 0.0001(6)
C101 0.0236(9) 0.0195(9) 0.0194(8) 0.0000(6) 0.0018(6) -0.0003(7)
C102 0.0271(9) 0.0241(9) 0.0203(9) 0.0017(7) -0.0005(7) 0.0034(7)
C103 0.0298(10) 0.0313(10) 0.0200(9) 0.0016(7) 0.0013(7) 0.0076(8)
C104 0.0245(9) 0.0239(9) 0.0206(8) 0.0010(7) -0.0011(6) 0.0040(7)
C105 0.0278(9) 0.0240(9) 0.0172(8) 0.0000(7) -0.0014(7) 0.0022(7)
C106 0.0304(10) 0.0250(10) 0.0210(9) -0.0019(7) 0.0020(7) 0.0032(8)
C107 0.0333(10) 0.0248(10) 0.0213(9) -0.0019(7) 0.0003(7) 0.0045(8)
C108 0.0289(9) 0.0225(9) 0.0196(8) -0.0036(7) 0.0029(7) 0.0026(7)
C109 0.0241(9) 0.0241(9) 0.0242(9) -0.0006(7) 0.0020(7) 0.0046(7)
C110 0.0236(9) 0.0280(10) 0.0291(10) 0.0008(7) 0.0001(7) 0.0038(8)
C111 0.0208(9) 0.0294(10) 0.0291(9) 0.0018(7) -0.0007(7) 0.0024(7)
C112 0.0212(9) 0.0263(10) 0.0254(9) 0.0011(7) -0.0015(7) 0.0014(7)
C113 0.0242(9) 0.0280(10) 0.0198(8) -0.0002(7) -0.0030(6) -0.0022(7)
C114 0.0260(9) 0.0311(10) 0.0202(9) -0.0009(7) -0.0022(7) -0.0024(8)
C115 0.0252(9) 0.0276(10) 0.0196(8) -0.0018(7) -0.0023(7) -0.0022(7)
C116 0.0243(9) 0.0243(9) 0.0188(8) -0.0017(7) -0.0001(6) -0.0016(7)
C117 0.0314(10) 0.0361(11) 0.0195(9) -0.0002(7) 0.0025(7) 0.0078(8)
C118 0.0307(11) 0.0545(14) 0.0262(10) 0.0009(9) 0.0042(8) 0.0196(10)
C119 0.0325(11) 0.0727(18) 0.0264(10) 0.0024(10) -0.0048(8) 0.0249(11)
C120 0.0375(11) 0.0569(15) 0.0188(9) 0.0015(9) -0.0016(8) 0.0175(10)
C121 0.0353(11) 0.0364(11) 0.0227(9) -0.0012(8) -0.0017(7) 0.0060(9)
C122 0.0494(13) 0.0442(13) 0.0200(9) -0.0038(8) -0.0043(8) 0.0072(10)
C123 0.0547(14) 0.0466(14) 0.0208(10) -0.0066(9) 0.0066(9) 0.0133(11)
C124 0.0423(12) 0.0406(12) 0.0242(10) -0.0042(8) 0.0043(8) 0.0138(10)
C125 0.0306(10) 0.0364(12) 0.0309(10) -0.0015(8) 0.0011(8) 0.0089(9)
C126 0.0314(11) 0.0409(13) 0.0452(12) -0.0012(10) 0.0017(9) 0.0159(9)
C127 0.0301(11) 0.0425(13) 0.0431(12) 0.0068(10) -0.0041(9) 0.0145(9)
C128 0.0257(10) 0.0382(12) 0.0334(10) 0.0050(8) -0.0028(8) 0.0069(8)
C129 0.0298(10) 0.0434(12) 0.0239(9) 0.0013(8) -0.0061(7) 0.0015(9)
C130 0.0412(12) 0.0566(15) 0.0200(9) 0.0046(9) -0.0071(8) 0.0005(10)
C131 0.0380(12) 0.0532(14) 0.0174(9) -0.0019(8) 0.0006(8) -0.0008(10)
C132 0.0275(10) 0.0386(12) 0.0201(9) -0.0031(8) -0.0004(7) -0.0007(8)
N109 0.0339(9) 0.0279(9) 0.0276(8) -0.0045(6) 0.0038(7) -0.0050(7)
N110 0.0278(9) 0.0341(10) 0.0455(10) -0.0110(8) 0.0033(7) 0.0006(7)
N111 0.0257(8) 0.0239(9) 0.0416(9) -0.0055(7) -0.0055(7) 0.0025(7)
N112 0.0279(8) 0.0196(8) 0.0265(8) -0.0007(6) -0.0001(6) -0.0009(6)
N113 0.0403(10) 0.0450(12) 0.0370(10) -0.0134(8) 0.0101(8) -0.0075(9)
N114 0.0236(9) 0.0292(10) 0.0676(13) -0.0135(9) -0.0051(8) 0.0041(7)
N115 0.0327(9) 0.0230(8) 0.0296(8) 0.0017(6) -0.0035(6) -0.0037(7)
N116 0.0309(9) 0.0244(8) 0.0251(8) -0.0001(6) 0.0010(6) -0.0030(7)
C133 0.0315(10) 0.0287(10) 0.0265(9) 0.0003(8) 0.0005(7) -0.0070(8)
C134 0.0385(11) 0.0390(12) 0.0256(10) 0.0021(8) 0.0013(8) -0.0116(9)
C135 0.0397(12) 0.0427(13) 0.0276(10) -0.0017(9) 0.0040(8) -0.0137(10)
C136 0.0359(11) 0.0391(12) 0.0302(10) -0.0074(9) 0.0062(8) -0.0113(9)
C137 0.0311(11) 0.0447(14) 0.0441(13) -0.0188(10) 0.0088(9) -0.0053(10)
C138 0.0356(12) 0.0471(15) 0.0639(16) -0.0251(13) 0.0123(11) -0.0053(11)
C139 0.0270(11) 0.0425(14) 0.0757(18) -0.0280(13) 0.0080(11) -0.0027(10)
C140 0.0243(10) 0.0345(12) 0.0580(15) -0.0150(10) 0.0003(9) 0.0009(9)
C141 0.0249(10) 0.0242(11) 0.0587(14) -0.0040(9) -0.0101(9) -0.0007(8)
C142 0.0288(11) 0.0260(11) 0.0630(15) 0.0008(10) -0.0136(10) -0.0016(9)
C143 0.0340(11) 0.0237(10) 0.0497(13) 0.0062(9) -0.0146(9) -0.0058(8)
C144 0.0300(10) 0.0252(10) 0.0360(11) 0.0023(8) -0.0076(8) -0.0034(8)
C145 0.0267(9) 0.0223(9) 0.0257(9) 0.0001(7) -0.0007(7) -0.0041(7)
C146 0.0252(9) 0.0221(9) 0.0283(9) -0.0009(7) 0.0017(7) -0.0066(7)
C147 0.0248(9) 0.0216(9) 0.0271(9) -0.0013(7) 0.0016(7) -0.0037(7)
C148 0.0249(9) 0.0199(9) 0.0283(9) -0.0011(7) 0.0002(7) -0.0018(7)
C149 0.0450(13) 0.0422(13) 0.0345(11) 0.0083(9) -0.0010(9) -0.0071(10)
C150 0.0538(15) 0.0567(16) 0.0389(13) 0.0183(11) -0.0043(11) -0.0126(13)
C151 0.0561(15) 0.0696(19) 0.0270(11) 0.0111(11) 0.0002(10) -0.0190(13)
C152 0.0490(14) 0.0620(17) 0.0282(11) -0.0044(10) 0.0065(9) -0.0192(12)
C153 0.0590(17) 0.0655(19) 0.0697(19) -0.0356(15) 0.0223(14) -0.0064(14)
C154 0.065(2) 0.071(2) 0.093(3) -0.048(2) 0.0262(18) 0.0004(17)
C155 0.0407(15) 0.063(2) 0.121(3) -0.056(2) 0.0210(17) 0.0011(14)
C156 0.0285(12) 0.0451(15) 0.099(2) -0.0317(15) 0.0061(12) 0.0010(11)
C157 0.0355(13) 0.0321(13) 0.0832(19) 0.0084(12) -0.0211(12) 0.0022(10)
C158 0.0393(14) 0.0358(14) 0.097(2) 0.0219(14) -0.0212(14) 0.0006(11)
C159 0.0514(15) 0.0461(16) 0.0660(17) 0.0270(13) -0.0221(13) -0.0122(12)
C160 0.0460(13) 0.0324(12) 0.0519(14) 0.0131(10) -0.0145(10) -0.0075(10)
C161 0.0319(10) 0.0269(10) 0.0243(9) 0.0010(7) 0.0040(7) -0.0055(8)
C162 0.0330(10) 0.0311(11) 0.0266(10) -0.0078(8) 0.0067(8) -0.0063(8)
C163 0.0321(10) 0.0222(10) 0.0350(10) -0.0048(8) 0.0048(8) -0.0012(8)
C164 0.0305(10) 0.0229(10) 0.0283(9) 0.0003(7) 0.0012(7) -0.0002(8)
C201 0.0221(8) 0.0280(8) 0.0188(8) 0.0007(6) 0.0039(6) 0.0020(7)
C202 0.0292(16) 0.0218(12) 0.0213(14) -0.0042(10) 0.0035(11) 0.0048(11)
C203 0.0246(16) 0.0263(14) 0.0262(14) -0.0010(10) 0.0047(11) 0.0090(11)
C204 0.0181(14) 0.0328(14) 0.0216(12) -0.0010(10) 0.0000(11) 0.0064(11)
C205 0.0166(13) 0.0279(13) 0.0198(12) -0.0003(9) 0.0032(9) 0.0000(10)
C206 0.0243(12) 0.0283(14) 0.0166(13) 0.0007(11) 0.0012(9) 0.0036(10)
C207 0.0317(13) 0.0302(15) 0.0184(14) 0.0083(11) 0.0056(11) 0.0099(11)
C208 0.0326(13) 0.0505(16) 0.0168(13) 0.0092(11) 0.0026(10) 0.0187(11)
C209 0.0249(15) 0.0644(19) 0.010(3) 0.0019(16) -0.0020(17) 0.0113(13)
C210 0.0226(12) 0.0480(14) 0.0125(12) -0.0019(11) -0.0001(9) 0.0028(10)
C211 0.0268(15) 0.0473(14) 0.0173(14) -0.0117(11) 0.0002(13) -0.0096(13)
C212 0.0335(14) 0.058(2) 0.0220(16) -0.0176(12) 0.0017(12) -0.0200(12)
C213 0.0478(17) 0.045(2) 0.0287(16) -0.0170(13) 0.0060(14) -0.0216(15)
C214 0.0492(17) 0.0268(17) 0.0282(14) -0.0116(11) 0.0086(12) -0.0098(14)
C215 0.0357(15) 0.0297(16) 0.0197(15) -0.0101(10) 0.0051(12) -0.0025(11)
C216 0.0244(13) 0.0229(12) 0.0220(11) -0.0003(10) 0.0082(9) -0.0055(10)
C217 0.022(3) 0.033(2) 0.0254(13) -0.0058(12) 0.0026(13) -0.014(2)
C218 0.0394(15) 0.0207(14) 0.0301(13) -0.0080(10) 0.0113(10) -0.0107(11)
C219 0.0467(14) 0.0173(15) 0.0337(14) 0.0018(12) 0.0108(11) 0.0069(12)
C220 0.0402(16) 0.0184(16) 0.0273(15) 0.0046(11) 0.0063(11) 0.0031(12)
C221 0.0392(16) 0.0463(19) 0.0261(14) 0.0100(12) 0.0037(11) 0.0259(13)
C222 0.0487(15) 0.027(3) 0.0314(15) 0.0034(15) 0.0114(12) 0.0198(16)
C223 0.0469(17) 0.0309(18) 0.0316(14) -0.0024(13) 0.0093(11) 0.0184(13)
C224 0.0306(17) 0.058(2) 0.0299(14) -0.0011(13) 0.0065(12) 0.0250(14)
C225 0.0297(15) 0.0661(19) 0.0273(14) 0.0038(13) 0.0021(11) 0.0290(13)
C226 0.0207(13) 0.0827(18) 0.0179(13) -0.0049(12) -0.0055(10) 0.0069(13)
C227 0.0166(16) 0.0871(19) 0.0217(14) -0.0005(13) -0.0035(11) 0.0146(16)
C228 0.0168(16) 0.0898(19) 0.0272(15) -0.0094(14) 0.0014(14) -0.0021(14)
C229 0.0238(15) 0.0847(18) 0.0277(14) -0.0164(12) 0.0015(11) -0.0217(14)
C230 0.0222(16) 0.0813(18) 0.0229(15) -0.0175(14) -0.0014(12) -0.0164(13)
C231 0.0437(19) 0.0252(16) 0.0307(14) 0.0023(11) 0.0035(13) 0.0116(13)
C232 0.0524(19) 0.0191(16) 0.0351(14) 0.0003(12) 0.0105(12) 0.0024(14)
C233 0.0644(16) 0.024(3) 0.0344(16) 0.0028(16) 0.0122(13) -0.0026(17)
C234 0.0590(19) 0.0254(17) 0.0300(15) 0.0126(11) 0.0040(12) 0.0056(14)
C235 0.0428(17) 0.0337(16) 0.0284(14) 0.0107(11) -0.0002(12) 0.0150(13)
C236 0.0181(14) 0.0442(15) 0.0213(13) -0.0008(11) -0.0026(12) 0.0006(11)
C237 0.0275(16) 0.0469(16) 0.0183(13) 0.0067(11) -0.0067(10) 0.0099(14)
C238 0.0291(14) 0.0477(15) 0.0175(13) 0.0031(11) -0.0073(10) 0.0062(12)
C239 0.0251(15) 0.0457(15) 0.0187(13) -0.0069(12) -0.0065(10) -0.0072(11)
C240 0.0214(14) 0.0427(14) 0.0229(13) -0.0072(10) -0.0035(9) -0.0077(11)
C241 0.0391(15) 0.0252(17) 0.0265(15) -0.0080(11) 0.0075(12) -0.0041(13)
C242 0.0343(13) 0.0303(16) 0.0201(15) -0.0095(11) -0.0034(11) -0.0086(11)
C243 0.0314(15) 0.0385(14) 0.0151(14) -0.0085(11) 0.0023(13) -0.0034(13)
C244 0.0347(15) 0.0387(17) 0.0185(14) -0.0079(11) 0.0111(11) 0.0040(11)
C245 0.0380(15) 0.0277(17) 0.0250(13) -0.0081(11) 0.0122(11) 0.0077(13)
C246 0.0497(17) 0.0443(19) 0.0379(14) -0.0135(13) 0.0109(11) -0.0324(13)
C247 0.037(3) 0.065(3) 0.0341(16) -0.0148(14) 0.0095(16) -0.033(2)
C248 0.0380(16) 0.0588(18) 0.0319(14) -0.0068(13) 0.0116(12) -0.0282(13)
C249 0.0546(19) 0.040(2) 0.0305(16) 0.0004(15) 0.0166(12) -0.0222(15)
C250 0.0618(16) 0.0293(18) 0.0349(14) -0.0021(12) 0.0173(12) -0.0225(14)
C251 0.0402(15) 0.0433(16) 0.008(2) 0.0077(13) -0.0044(14) 0.0034(12)
C252 0.0547(15) 0.0353(15) 0.0199(13) 0.0127(11) 0.0042(11) 0.0008(12)
C253 0.0521(15) 0.0374(16) 0.0231(15) 0.0076(13) 0.0097(13) -0.0125(13)
C254 0.0394(15) 0.0461(17) 0.0133(14) -0.0020(12) 0.0066(11) -0.0113(12)
C255 0.0327(13) 0.0434(13) 0.0131(12) -0.0005(11) 0.0034(10) -0.0046(11)
C256 0.0250(17) 0.0633(18) 0.0283(15) -0.0063(12) 0.0090(11) 0.0157(14)
C257 0.0281(16) 0.0527(17) 0.0210(14) -0.0057(13) 0.0103(12) 0.0032(13)
C258 0.030(2) 0.0553(17) 0.018(2) -0.0046(13) 0.0108(18) -0.0098(14)
C259 0.0269(16) 0.0684(17) 0.0263(15) -0.0072(12) 0.0094(11) -0.0148(14)
C260 0.0202(16) 0.079(2) 0.0251(14) -0.0086(13) 0.0071(12) -0.0010(16)
C301 0.0221(8) 0.0280(8) 0.0188(8) 0.0007(6) 0.0039(6) 0.0020(7)
C302 0.0234(17) 0.041(2) 0.015(2) 0.0048(19) 0.0029(16) -0.0015(15)
C303 0.0271(19) 0.038(2) 0.015(2) -0.0053(18) 0.0002(19) -0.0019(17)
C304 0.025(2) 0.029(2) 0.023(3) -0.0048(17) 0.0062(18) 0.0018(17)
C305 0.018(2) 0.031(2) 0.023(2) 0.0035(17) 0.0068(17) 0.0027(17)
C306 0.030(2) 0.031(2) 0.025(2) 0.0024(16) 0.0056(18) -0.0037(17)
C307 0.022(2) 0.036(2) 0.0265(19) 0.0004(15) 0.0016(16) -0.0110(17)
C308 0.034(6) 0.031(4) 0.033(2) -0.001(2) 0.003(2) -0.014(5)
C309 0.047(3) 0.023(3) 0.033(2) 0.0012(16) 0.0062(17) -0.0083(19)
C310 0.035(2) 0.021(3) 0.027(2) 0.0046(18) 0.0111(18) -0.0074(18)
C311 0.042(2) 0.034(3) 0.032(3) 0.010(2) 0.0007(18) 0.002(2)
C312 0.043(2) 0.032(3) 0.027(2) 0.0134(18) -0.0045(19) 0.0083(19)
C313 0.034(2) 0.045(3) 0.025(2) 0.0107(18) -0.0098(15) 0.0115(17)
C314 0.027(2) 0.050(2) 0.026(6) 0.004(3) -0.009(3) 0.007(2)
C315 0.0309(19) 0.039(2) 0.019(2) 0.0113(17) -0.0044(17) 0.0017(15)
C316 0.018(3) 0.035(2) 0.031(2) 0.0073(17) -0.0012(19) 0.002(2)
C317 0.022(2) 0.034(3) 0.031(2) 0.0108(17) -0.0009(19) 0.0088(19)
C318 0.036(3) 0.040(3) 0.030(2) 0.009(2) -0.006(2) 0.002(3)
C319 0.028(3) 0.042(2) 0.030(2) 0.0081(17) -0.009(2) 0.002(2)
C320 0.020(3) 0.042(2) 0.030(2) 0.0017(18) -0.001(2) -0.0010(19)
C321 0.034(2) 0.037(2) 0.0293(19) -0.0086(18) -0.0053(17) -0.0101(19)
C322 0.031(3) 0.048(3) 0.022(3) -0.0008(17) -0.0148(17) -0.004(2)
C323 0.041(2) 0.045(2) 0.020(2) -0.0006(19) -0.0112(18) -0.0011(17)
C324 0.044(2) 0.037(3) 0.019(3) -0.0057(18) -0.003(2) -0.0059(19)
C325 0.044(2) 0.031(3) 0.022(3) -0.0093(18) -0.0032(17) -0.0090(18)
C326 0.053(2) 0.021(3) 0.029(2) -0.003(2) 0.0016(17) -0.002(2)
C327 0.048(2) 0.023(3) 0.029(2) -0.0090(19) 0.0028(19) -0.001(2)
C328 0.046(2) 0.026(3) 0.033(2) -0.0098(19) 0.0029(19) 0.007(2)
C329 0.046(3) 0.029(3) 0.035(2) -0.007(2) 0.0003(18) 0.014(2)
C330 0.051(3) 0.025(5) 0.038(2) 0.005(3) -0.0010(19) 0.009(3)
C331 0.026(2) 0.044(3) 0.022(3) -0.0093(19) -0.002(2) -0.0078(18)
C332 0.026(2) 0.054(2) 0.019(2) -0.0068(19) -0.0077(17) -0.0016(16)
C333 0.023(3) 0.053(2) 0.028(3) -0.0118(17) -0.0057(19) -0.0041(19)
C334 0.026(2) 0.041(2) 0.035(2) -0.0169(17) 0.0002(17) -0.0135(18)
C335 0.030(2) 0.037(3) 0.026(3) -0.0151(19) 0.0008(17) -0.0124(17)
C336 0.032(2) 0.027(3) 0.027(2) -0.0052(18) 0.0077(17) 0.001(2)
C337 0.034(2) 0.025(3) 0.032(2) -0.0113(19) 0.0081(17) -0.0080(19)
C338 0.043(2) 0.024(3) 0.036(2) -0.001(2) 0.0113(16) -0.010(2)
C339 0.044(2) 0.013(4) 0.033(2) 0.009(2) 0.0093(17) 0.001(2)
C340 0.032(2) 0.022(3) 0.032(2) 0.006(2) 0.0055(16) 0.007(2)
C341 0.040(2) 0.036(2) 0.024(2) 0.0125(17) -0.0072(15) 0.0080(18)
C342 0.047(2) 0.029(3) 0.028(2) 0.0115(19) 0.0048(19) 0.0026(19)
C343 0.049(2) 0.030(3) 0.024(3) 0.011(2) 0.0127(17) -0.005(2)
C344 0.049(2) 0.040(2) 0.012(2) 0.0070(17) 0.0045(18) -0.0009(16)
C345 0.046(2) 0.043(2) 0.030(5) 0.003(3) -0.005(3) 0.002(2)
C346 0.031(3) 0.046(3) 0.031(2) 0.000(2) -0.006(2) 0.007(3)
C347 0.037(3) 0.038(3) 0.036(2) -0.0033(18) -0.002(2) 0.017(2)
C348 0.032(3) 0.048(3) 0.034(2) -0.0078(19) 0.008(2) 0.010(3)
C349 0.023(3) 0.053(2) 0.034(2) -0.0061(18) 0.007(2) 0.002(2)
C350 0.020(3) 0.050(2) 0.032(2) -0.0039(18) -0.005(2) 0.0047(19)
C351 0.042(2) 0.027(3) 0.040(2) -0.0026(17) 0.0159(17) -0.0163(19)
C352 0.028(5) 0.040(4) 0.040(2) -0.010(2) 0.010(2) -0.021(4)
C353 0.028(3) 0.047(2) 0.034(2) -0.0044(18) 0.0125(17) -0.011(2)
C354 0.032(3) 0.045(2) 0.029(2) -0.0018(19) 0.0166(18) -0.0104(18)
C355 0.042(3) 0.034(3) 0.033(3) 0.004(2) 0.017(2) -0.012(2)
C356 0.046(2) 0.038(2) 0.019(2) -0.0076(19) 0.004(2) -0.001(2)
C357 0.045(3) 0.040(2) 0.012(2) -0.002(2) 0.0097(18) -0.0037(16)
C358 0.035(3) 0.044(2) 0.027(4) -0.004(2) 0.015(3) -0.001(2)
C359 0.034(3) 0.043(2) 0.030(2) -0.009(2) 0.0114(19) 0.007(2)
C360 0.041(3) 0.038(3) 0.031(3) -0.008(2) 0.007(2) 0.004(2)
N31 0.0371(10) 0.0386(11) 0.0391(10) -0.0066(8) 0.0079(8) -0.0112(8)
N32 0.0618(14) 0.0553(14) 0.0408(11) 0.0002(9) 0.0107(10) -0.0209(11)
C31 0.0453(13) 0.0439(14) 0.0427(13) -0.0038(10) 0.0046(10) -0.0167(11)
C32 0.0647(17) 0.0494(16) 0.0440(14) -0.0105(11) 0.0084(12) -0.0187(13)
C33 0.0542(16) 0.0632(18) 0.0399(13) 0.0030(12) 0.0085(11) -0.0194(13)
C34 0.0738(19) 0.0383(14) 0.0530(15) -0.0066(11) 0.0183(13) -0.0047(13)
C35 0.0392(14) 0.0670(19) 0.0578(16) -0.0056(13) 0.0041(11) -0.0132(12)
C36 0.073(2) 0.088(3) 0.072(2) 0.0216(18) 0.0008(16) -0.0106(19)
C37 0.082(2) 0.095(3) 0.0514(17) -0.0161(16) 0.0230(15) -0.039(2)
N41A 0.0356(12) 0.0324(12) 0.0839(15) 0.0057(12) 0.0122(10) 0.0093(9)
N42A 0.027(3) 0.024(3) 0.074(4) -0.007(2) 0.019(2) -0.001(2)
C41A 0.0300(13) 0.0396(16) 0.0846(15) -0.0035(13) 0.0105(10) 0.0068(11)
C42A 0.042(3) 0.038(3) 0.075(3) -0.010(2) 0.012(2) -0.006(2)
C43A 0.049(2) 0.087(3) 0.0833(17) 0.0175(19) 0.0035(15) 0.0216(19)
C44A 0.0346(14) 0.0328(13) 0.074(2) 0.0035(14) 0.0111(13) 0.0105(11)
C45A 0.062(2) 0.0298(13) 0.128(3) 0.0074(16) 0.0323(19) 0.0054(12)
C46A 0.054(4) 0.041(3) 0.059(3) -0.001(2) 0.018(2) -0.007(3)
C47A 0.093(6) 0.034(3) 0.079(5) -0.020(3) 0.010(4) 0.000(3)
N41B 0.0356(12) 0.0324(12) 0.0839(15) 0.0057(12) 0.0122(10) 0.0093(9)
N42B 0.036(3) 0.026(3) 0.080(4) -0.013(2) 0.011(3) 0.006(2)
C41B 0.0300(13) 0.0396(16) 0.0846(15) -0.0035(13) 0.0105(10) 0.0068(11)
C42B 0.034(3) 0.035(3) 0.088(3) -0.010(2) 0.012(2) 0.009(2)
C43B 0.049(2) 0.087(3) 0.0833(17) 0.0175(19) 0.0035(15) 0.0216(19)
C44B 0.0346(14) 0.0328(13) 0.074(2) 0.0035(14) 0.0111(13) 0.0105(11)
C45B 0.062(2) 0.0298(13) 0.128(3) 0.0074(16) 0.0323(19) 0.0054(12)
C46B 0.041(3) 0.034(2) 0.060(4) -0.004(2) 0.014(3) -0.004(2)
C47B 0.058(4) 0.043(3) 0.078(4) -0.019(3) 0.014(3) -0.004(3)
N41C 0.060(5) 0.055(5) 0.072(5) -0.006(5) -0.001(5) -0.008(5)
N42C 0.055(7) 0.051(6) 0.081(7) 0.002(5) -0.003(5) -0.009(5)
C41C 0.072(7) 0.059(7) 0.073(5) 0.006(5) 0.009(5) 0.007(6)
C42C 0.042(6) 0.042(6) 0.075(5) -0.006(4) 0.020(5) -0.001(5)
C43C 0.052(8) 0.048(8) 0.079(5) -0.008(6) -0.006(6) -0.002(7)
C44C 0.054(4) 0.060(8) 0.077(8) -0.008(7) -0.009(5) 0.007(5)
C45C 0.074(8) 0.055(5) 0.088(8) -0.001(5) -0.009(7) 0.000(5)
C46C 0.059(6) 0.059(8) 0.080(7) -0.015(6) -0.001(5) -0.004(6)
C47C 0.051(6) 0.046(6) 0.062(7) 0.008(5) -0.002(5) 0.003(5)
N51 0.0690(18) 0.0500(16) 0.119(2) -0.0124(15) 0.0026(16) 0.0109(14)
C51 0.0554(17) 0.0457(16) 0.080(2) -0.0087(14) 0.0025(14) -0.0053(14)
C52 0.0418(13) 0.0400(14) 0.0551(14) 0.0018(11) 0.0026(10) -0.0037(10)
C53 0.0538(16) 0.0477(16) 0.0578(16) 0.0018(12) -0.0042(12) -0.0135(13)
C54 0.0390(13) 0.0618(18) 0.0611(16) 0.0124(13) -0.0063(11) -0.0077(12)
C55 0.0402(13) 0.0561(17) 0.0582(16) 0.0131(13) -0.0025(11) 0.0041(12)
C56 0.0467(14) 0.0402(14) 0.0632(16) -0.0002(12) -0.0046(12) 0.0011(11)
C57 0.0367(13) 0.0477(15) 0.0618(16) -0.0036(12) -0.0032(11) -0.0069(11)
N61A 0.072(4) 0.072(5) 0.0338(14) 0.010(2) -0.015(2) -0.025(3)
C61A 0.0497(14) 0.0450(14) 0.0403(9) 0.0034(10) -0.0033(9) -0.0098(11)
C62A 0.0487(18) 0.036(2) 0.0394(12) -0.0007(17) -0.0017(12) -0.0020(17)
C63A 0.0473(18) 0.051(2) 0.0377(13) 0.0058(14) 0.0012(12) 0.0016(17)
C64A 0.077(2) 0.047(2) 0.0371(13) 0.0038(14) -0.0026(15) 0.0126(19)
C65A 0.083(3) 0.0319(18) 0.0407(16) -0.0110(14) 0.0183(14) 0.0020(19)
C66A 0.065(2) 0.059(3) 0.061(2) -0.026(2) 0.0113(16) 0.004(2)
C67A 0.0482(17) 0.049(3) 0.0543(16) -0.0101(18) -0.0051(14) 0.0022(17)
N61B 0.043(8) 0.057(9) 0.054(5) 0.007(7) 0.018(7) 0.002(7)
C61B 0.0497(14) 0.0450(14) 0.0403(9) 0.0034(10) -0.0033(9) -0.0098(11)
C62B 0.045(5) 0.042(7) 0.044(2) 0.004(4) 0.004(3) -0.022(3)
C63B 0.066(6) 0.055(6) 0.048(3) 0.011(4) 0.005(4) -0.006(5)
C64B 0.070(6) 0.077(7) 0.044(3) 0.006(5) 0.000(4) -0.009(5)
C65B 0.077(7) 0.067(7) 0.049(4) -0.007(5) 0.007(4) -0.010(5)
C66B 0.079(6) 0.045(6) 0.050(4) -0.015(4) 0.005(4) -0.007(4)
C67B 0.080(6) 0.045(7) 0.046(4) -0.013(4) -0.003(4) 0.006(5)

loop_
_atom_type_symbol
_atom_type_description
_atom_type_scat_dispersion_real
_atom_type_scat_dispersion_imag
_atom_type_scat_source
C C 0.0033 0.0016 'International Tables Vol C Tables 4.2.6.8 and 6.1.1.4'
H H 0.0000 0.0000 'International Tables Vol C Tables 4.2.6.8 and 6.1.1.4'
N N 0.0061 0.0033 'International Tables Vol C Tables 4.2.6.8 and 6.1.1.4'
Mg Mg 0.0486 0.0363 'International Tables Vol C Tables 4.2.6.8 and 6.1.1.4'
O O 0.0106 0.0060 'International Tables Vol C Tables 4.2.6.8 and 6.1.1.4'

loop_
_geom_angle_atom_site_label_1
_geom_angle_atom_site_label_2
_geom_angle_atom_site_label_3
_geom_angle
_geom_angle_site_symmetry_3
O1 Mg1 N103 109.75(6) .
O1 Mg1 N104 110.56(6) .
N103 Mg1 N104 85.11(6) .
O1 Mg1 N101 106.22(6) .
N103 Mg1 N101 143.92(7) .
N104 Mg1 N101 84.96(6) .
O1 Mg1 N102 104.53(6) .
N103 Mg1 N102 84.91(6) .
N104 Mg1 N102 144.86(7) .
N101 Mg1 N102 83.57(6) .
O1 Mg1 Mg2 22.59(4) .
N103 Mg1 Mg2 89.72(5) .
N104 Mg1 Mg2 99.41(5) .
N101 Mg1 Mg2 126.14(5) .
N102 Mg1 Mg2 114.14(5) .
O1 Mg2 N111 111.67(7) .
O1 Mg2 N112 109.27(6) .
N111 Mg2 N112 84.74(7) .
O1 Mg2 N110 105.31(7) .
N111 Mg2 N110 85.63(7) .
N112 Mg2 N110 145.27(7) .
O1 Mg2 N109 102.01(7) .
N111 Mg2 N109 146.30(7) .
N112 Mg2 N109 85.44(7) .
N110 Mg2 N109 84.33(7) .
O1 Mg2 Mg1 22.48(4) .
N111 Mg2 Mg1 91.08(5) .
N112 Mg2 Mg1 117.92(5) .
N110 Mg2 Mg1 95.54(5) .
N109 Mg2 Mg1 121.86(5) .
Mg1 O1 Mg2 134.93(8) .
C104 N101 C101 108.13(14) .
C104 N101 Mg1 125.64(11) .
C101 N101 Mg1 124.86(11) .
C108 N102 C105 108.44(14) .
C108 N102 Mg1 123.80(12) .
C105 N102 Mg1 124.71(12) .
C109 N103 C112 107.92(15) .
C109 N103 Mg1 125.75(12) .
C112 N103 Mg1 126.33(12) .
C116 N104 C113 108.11(14) .
C116 N104 Mg1 125.59(12) .
C113 N104 Mg1 125.95(12) .
C104 N105 C105 122.62(15) .
C108 N106 C109 122.90(15) .
C113 N107 C112 123.03(16) .
C116 N108 C101 123.67(15) .
N108 C101 N101 127.58(16) .
N108 C101 C102 122.78(15) .
N101 C101 C102 109.60(14) .
C117 C102 C103 121.28(17) .
C117 C102 C101 132.48(16) .
C103 C102 C101 106.24(15) .
C120 C103 C102 120.71(17) .
C120 C103 C104 132.88(17) .
C102 C103 C104 106.41(15) .
N105 C104 N101 127.96(16) .
N105 C104 C103 122.43(16) .
N101 C104 C103 109.61(15) .
N105 C105 N102 127.60(15) .
N105 C105 C106 122.89(16) .
N102 C105 C106 109.50(15) .
C121 C106 C107 121.48(17) .
C121 C106 C105 132.42(18) .
C107 C106 C105 106.10(15) .
C124 C107 C106 121.23(17) .
C124 C107 C108 132.17(18) .
C106 C107 C108 106.60(15) .
N106 C108 N102 127.74(16) .
N106 C108 C107 122.85(16) .
N102 C108 C107 109.28(15) .
N106 C109 N103 128.09(16) .
N106 C109 C110 122.24(16) .
N103 C109 C110 109.50(15) .
C111 C110 C125 121.20(18) .
C111 C110 C109 106.55(16) .
C125 C110 C109 131.94(18) .
C110 C111 C128 121.45(18) .
C110 C111 C112 106.47(16) .
C128 C111 C112 131.83(18) .
N107 C112 N103 128.14(17) .
N107 C112 C111 122.06(16) .
N103 C112 C111 109.55(15) .
N107 C113 N104 127.86(16) .
N107 C113 C114 122.32(16) .
N104 C113 C114 109.38(16) .
C115 C114 C129 121.46(17) .
C115 C114 C113 106.30(15) .
C129 C114 C113 131.99(18) .
C114 C115 C132 121.11(17) .
C114 C115 C116 106.53(15) .
C132 C115 C116 132.09(17) .
N108 C116 N104 127.51(15) .
N108 C116 C115 122.69(16) .
N104 C116 C115 109.64(15) .
C118 C117 C102 117.92(17) .
C117 C118 C119 120.71(18) .
C120 C119 C118 121.53(19) .
C119 C120 C103 117.84(18) .
C106 C121 C122 117.34(19) .
C123 C122 C121 121.03(19) .
C124 C123 C122 121.89(19) .
C123 C124 C107 117.02(19) .
C126 C125 C110 117.39(19) .
C125 C126 C127 121.4(2) .
C128 C127 C126 121.20(19) .
C127 C128 C111 117.29(19) .
C130 C129 C114 117.12(19) .
C129 C130 C131 121.36(18) .
C132 C131 C130 121.72(18) .
C131 C132 C115 117.21(18) .
C133 N109 C136 108.10(17) .
C133 N109 Mg2 125.09(13) .
C136 N109 Mg2 124.84(15) .
C140 N110 C137 108.55(18) .
C140 N110 Mg2 124.78(16) .
C137 N110 Mg2 124.17(15) .
C144 N111 C141 108.58(17) .
C144 N111 Mg2 126.10(13) .
C141 N111 Mg2 125.00(14) .
C145 N112 C148 108.52(15) .
C145 N112 Mg2 126.49(13) .
C148 N112 Mg2 124.92(12) .
C137 N113 C136 122.96(19) .
C140 N114 C141 123.53(19) .
C144 N115 C145 122.57(17) .
C133 N116 C148 123.24(17) .
N116 C133 N109 127.30(18) .
N116 C133 C134 122.64(19) .
N109 C133 C134 109.94(17) .
C149 C134 C135 121.11(19) .
C149 C134 C133 133.2(2) .
C135 C134 C133 105.67(19) .
C152 C135 C134 120.6(2) .
C152 C135 C136 132.9(2) .
C134 C135 C136 106.41(18) .
N113 C136 N109 127.7(2) .
N113 C136 C135 122.48(19) .
N109 C136 C135 109.84(19) .
N113 C137 N110 127.8(2) .
N113 C137 C138 123.1(2) .
N110 C137 C138 109.0(2) .
C139 C138 C153 121.0(3) .
C139 C138 C137 106.5(2) .
C153 C138 C137 132.5(3) .
C138 C139 C156 122.5(3) .
C138 C139 C140 106.4(2) .
C156 C139 C140 131.1(3) .
N114 C140 N110 127.9(2) .
N114 C140 C139 122.6(2) .
N110 C140 C139 109.5(2) .
N114 C141 N111 128.1(2) .
N114 C141 C142 122.8(2) .
N111 C141 C142 109.10(19) .
C143 C142 C157 121.0(2) .
C143 C142 C141 107.29(19) .
C157 C142 C141 131.8(2) .
C160 C143 C142 121.7(2) .
C160 C143 C144 132.8(2) .
C142 C143 C144 105.53(19) .
N115 C144 N111 127.86(18) .
N115 C144 C143 122.50(19) .
N111 C144 C143 109.33(18) .
N115 C145 N112 127.85(17) .
N115 C145 C146 122.40(17) .
N112 C145 C146 109.62(16) .
C161 C146 C147 120.26(18) .
C161 C146 C145 133.19(18) .
C147 C146 C145 106.31(16) .
C164 C147 C146 121.83(17) .
C164 C147 C148 131.61(17) .
C146 C147 C148 106.31(16) .
N116 C148 N112 128.60(17) .
N116 C148 C147 122.00(17) .
N112 C148 C147 109.25(16) .
C134 C149 C150 117.7(2) .
C149 C150 C151 121.3(2) .
C152 C151 C150 121.4(2) .
C151 C152 C135 117.9(2) .
C154 C153 C138 117.7(3) .
C153 C154 C155 121.2(3) .
C154 C155 C156 122.1(3) .
C155 C156 C139 115.5(3) .
C158 C157 C142 117.4(3) .
C157 C158 C159 121.8(2) .
C158 C159 C160 121.1(3) .
C143 C160 C159 117.0(3) .
C162 C161 C146 117.65(18) .
C161 C162 C163 121.69(18) .
C164 C163 C162 120.89(19) .
C163 C164 C147 117.67(18) .
C205 C201 C206 109.63(15) .
C205 C201 C202 101.14(15) .
C206 C201 C202 108.47(16) .
C205 C201 C201 113.26(16) 5_666
C206 C201 C201 112.15(15) 5_666
C202 C201 C201 111.59(17) 5_666
C215 C202 C203 119.3(3) .
C215 C202 C201 124.4(3) .
C203 C202 C201 108.8(2) .
C231 C203 C202 121.0(3) .
C231 C203 C204 120.2(3) .
C202 C203 C204 108.9(3) .
C236 C204 C205 121.7(3) .
C236 C204 C203 120.4(3) .
C205 C204 C203 108.3(2) .
C216 C205 C204 119.1(2) .
C216 C205 C201 123.1(2) .
C204 C205 C201 110.2(2) .
C210 C206 C207 107.6(2) .
C210 C206 C201 121.9(2) .
C207 C206 C201 122.2(2) .
C220 C207 C206 122.4(3) .
C220 C207 C208 119.3(3) .
C206 C207 C208 109.2(3) .
C221 C208 C209 120.3(3) .
C221 C208 C207 120.6(3) .
C209 C208 C207 107.4(3) .
C226 C209 C208 120.4(3) .
C226 C209 C210 121.2(3) .
C208 C209 C210 106.8(3) .
C211 C210 C206 123.7(3) .
C211 C210 C209 118.4(3) .
C206 C210 C209 108.8(3) .
C210 C211 C212 120.2(3) .
C210 C211 C215 116.5(3) .
C212 C211 C215 107.7(3) .
C230 C212 C211 121.1(4) .
C230 C212 C213 119.4(3) .
C211 C212 C213 108.9(3) .
C246 C213 C214 120.4(3) .
C246 C213 C212 120.1(3) .
C214 C213 C212 108.1(3) .
C232 C214 C213 120.8(3) .
C232 C214 C215 119.5(3) .
C213 C214 C215 108.0(3) .
C202 C215 C211 122.2(3) .
C202 C215 C214 120.3(3) .
C211 C215 C214 107.3(3) .
C205 C216 C220 122.8(3) .
C205 C216 C217 119.0(3) .
C220 C216 C217 108.1(3) .
C240 C217 C218 120.0(3) .
C240 C217 C216 121.6(3) .
C218 C217 C216 107.0(3) .
C241 C218 C217 120.3(3) .
C241 C218 C219 120.2(3) .
C217 C218 C219 108.4(2) .
C222 C219 C220 121.9(3) .
C222 C219 C218 119.4(3) .
C220 C219 C218 107.8(3) .
C207 C220 C219 118.8(3) .
C207 C220 C216 116.7(3) .
C219 C220 C216 108.5(3) .
C208 C221 C222 119.8(3) .
C208 C221 C225 118.6(3) .
C222 C221 C225 109.5(3) .
C219 C222 C221 119.4(3) .
C219 C222 C223 119.9(3) .
C221 C222 C223 107.8(3) .
C245 C223 C222 120.9(3) .
C245 C223 C224 120.0(3) .
C222 C223 C224 108.5(3) .
C256 C224 C223 121.0(3) .
C256 C224 C225 118.8(4) .
C223 C224 C225 107.5(3) .
C227 C225 C221 121.7(3) .
C227 C225 C224 119.4(3) .
C221 C225 C224 106.6(3) .
C209 C226 C230 120.2(3) .
C209 C226 C227 120.1(3) .
C230 C226 C227 107.8(3) .
C225 C227 C228 121.6(3) .
C225 C227 C226 118.9(3) .
C228 C227 C226 107.1(3) .
C260 C228 C229 120.4(4) .
C260 C228 C227 119.1(4) .
C229 C228 C227 108.6(3) .
C247 C229 C230 120.9(4) .
C247 C229 C228 120.2(3) .
C230 C229 C228 107.9(4) .
C212 C230 C226 118.8(3) .
C212 C230 C229 119.3(4) .
C226 C230 C229 108.5(3) .
C203 C231 C232 119.6(3) .
C203 C231 C235 119.0(3) .
C232 C231 C235 108.9(3) .
C214 C232 C231 120.2(3) .
C214 C232 C233 119.7(3) .
C231 C232 C233 108.0(3) .
C250 C233 C234 120.7(3) .
C250 C233 C232 119.5(4) .
C234 C233 C232 108.1(3) .
C252 C234 C233 119.5(3) .
C252 C234 C235 120.4(3) .
C233 C234 C235 108.0(3) .
C237 C235 C234 119.9(3) .
C237 C235 C231 120.8(3) .
C234 C235 C231 107.0(3) .
C204 C236 C240 119.6(3) .
C204 C236 C237 119.1(3) .
C240 C236 C237 108.6(3) .
C235 C237 C238 120.1(3) .
C235 C237 C236 120.5(3) .
C238 C237 C236 107.3(3) .
C251 C238 C237 120.5(3) .
C251 C238 C239 119.8(3) .
C237 C238 C239 108.4(3) .
C242 C239 C238 120.1(3) .
C242 C239 C240 120.2(3) .
C238 C239 C240 107.4(3) .
C217 C240 C236 118.8(3) .
C217 C240 C239 119.8(3) .
C236 C240 C239 108.3(3) .
C218 C241 C245 120.4(3) .
C218 C241 C242 119.4(3) .
C245 C241 C242 108.4(3) .
C239 C242 C241 120.3(3) .
C239 C242 C243 120.4(3) .
C241 C242 C243 107.9(3) .
C255 C243 C244 119.8(3) .
C255 C243 C242 119.3(3) .
C244 C243 C242 107.5(3) .
C257 C244 C245 121.1(3) .
C257 C244 C243 120.0(3) .
C245 C244 C243 108.2(3) .
C223 C245 C241 119.2(3) .
C223 C245 C244 118.9(3) .
C241 C245 C244 107.9(3) .
C213 C246 C247 120.7(4) .
C213 C246 C250 118.8(3) .
C247 C246 C250 109.1(3) .
C229 C247 C246 119.5(3) .
C229 C247 C248 119.6(4) .
C246 C247 C248 107.6(3) .
C259 C248 C249 121.2(3) .
C259 C248 C247 119.2(4) .
C249 C248 C247 107.8(3) .
C253 C249 C248 119.9(4) .
C253 C249 C250 119.1(4) .
C248 C249 C250 108.5(3) .
C233 C250 C249 120.1(3) .
C233 C250 C246 120.7(3) .
C249 C250 C246 107.0(3) .
C238 C251 C252 119.5(3) .
C238 C251 C255 120.0(3) .
C252 C251 C255 108.2(3) .
C234 C252 C253 120.7(3) .
C234 C252 C251 119.6(3) .
C253 C252 C251 107.4(3) .
C249 C253 C254 119.3(3) .
C249 C253 C252 119.9(3) .
C254 C253 C252 109.2(3) .
C258 C254 C253 120.5(3) .
C258 C254 C255 119.1(3) .
C253 C254 C255 107.3(3) .
C243 C255 C251 120.4(3) .
C243 C255 C254 120.6(3) .
C251 C255 C254 107.8(3) .
C224 C256 C260 121.6(3) .
C224 C256 C257 119.0(3) .
C260 C256 C257 107.9(3) .
C244 C257 C258 120.5(3) .
C244 C257 C256 119.9(3) .
C258 C257 C256 107.1(3) .
C254 C258 C257 119.9(3) .
C254 C258 C259 120.2(3) .
C257 C258 C259 108.4(3) .
C248 C259 C260 121.2(3) .
C248 C259 C258 118.8(3) .
C260 C259 C258 108.0(3) .
C228 C260 C259 119.5(4) .
C228 C260 C256 119.4(3) .
C259 C260 C256 108.6(3) .
C315 C302 C303 119.3(3) .
C331 C303 C302 120.8(3) .
C331 C303 C304 120.3(3) .
C302 C303 C304 108.9(3) .
C336 C304 C305 121.5(3) .
C336 C304 C303 120.4(3) .
C305 C304 C303 108.4(3) .
C316 C305 C304 119.2(3) .
C307 C306 C310 107.4(3) .
C320 C307 C306 122.6(3) .
C320 C307 C308 119.1(3) .
C306 C307 C308 109.3(3) .
C321 C308 C309 120.3(3) .
C321 C308 C307 120.8(3) .
C309 C308 C307 107.4(3) .
C326 C309 C308 120.3(3) .
C326 C309 C310 121.1(4) .
C308 C309 C310 106.7(3) .
C311 C310 C306 124.0(3) .
C311 C310 C309 118.2(3) .
C306 C310 C309 109.0(3) .
C310 C311 C312 120.3(3) .
C310 C311 C315 116.2(3) .
C312 C311 C315 107.7(3) .
C330 C312 C311 121.0(4) .
C330 C312 C313 119.4(3) .
C311 C312 C313 109.0(3) .
C346 C313 C314 120.4(4) .
C346 C313 C312 120.3(4) .
C314 C313 C312 108.0(3) .
C332 C314 C313 120.8(3) .
C332 C314 C315 119.3(4) .
C313 C314 C315 108.1(3) .
C302 C315 C311 122.2(3) .
C302 C315 C314 120.5(3) .
C311 C315 C314 107.2(3) .
C305 C316 C320 123.0(3) .
C305 C316 C317 119.1(3) .
C320 C316 C317 108.1(3) .
C340 C317 C318 120.1(3) .
C340 C317 C316 121.4(3) .
C318 C317 C316 107.2(3) .
C341 C318 C317 120.1(3) .
C341 C318 C319 120.3(3) .
C317 C318 C319 108.3(3) .
C322 C319 C320 121.9(3) .
C322 C319 C318 119.3(3) .
C320 C319 C318 107.9(3) .
C307 C320 C319 118.9(3) .
C307 C320 C316 116.4(3) .
C319 C320 C316 108.5(3) .
C308 C321 C322 119.8(3) .
C308 C321 C325 118.7(4) .
C322 C321 C325 109.4(3) .
C319 C322 C321 119.3(3) .
C319 C322 C323 119.9(4) .
C321 C322 C323 107.8(4) .
C345 C323 C322 121.0(4) .
C345 C323 C324 119.9(3) .
C322 C323 C324 108.6(3) .
C356 C324 C323 120.9(3) .
C356 C324 C325 119.1(4) .
C323 C324 C325 107.4(3) .
C327 C325 C321 121.7(3) .
C327 C325 C324 119.1(4) .
C321 C325 C324 106.7(3) .
C309 C326 C330 120.4(3) .
C309 C326 C327 120.3(4) .
C330 C326 C327 107.7(3) .
C325 C327 C328 121.7(3) .
C325 C327 C326 118.7(4) .
C328 C327 C326 107.1(4) .
C360 C328 C329 120.3(4) .
C360 C328 C327 119.2(4) .
C329 C328 C327 108.7(3) .
C347 C329 C330 121.1(4) .
C347 C329 C328 120.2(3) .
C330 C329 C328 107.8(4) .
C312 C330 C326 118.6(4) .
C312 C330 C329 119.2(4) .
C326 C330 C329 108.7(4) .
C303 C331 C332 119.8(3) .
C303 C331 C335 118.8(3) .
C332 C331 C335 109.0(3) .
C314 C332 C331 120.2(3) .
C314 C332 C333 119.7(4) .
C331 C332 C333 108.0(3) .
C350 C333 C334 120.6(4) .
C350 C333 C332 119.5(4) .
C334 C333 C332 108.1(3) .
C352 C334 C333 119.6(4) .
C352 C334 C335 120.3(3) .
C333 C334 C335 108.0(3) .
C337 C335 C334 120.0(3) .
C337 C335 C331 120.8(3) .
C334 C335 C331 106.9(3) .
C304 C336 C340 119.6(3) .
C304 C336 C337 119.1(3) .
C340 C336 C337 108.6(3) .
C335 C337 C338 120.2(3) .
C335 C337 C336 120.6(3) .
C338 C337 C336 107.3(3) .
C351 C338 C337 120.3(3) .
C351 C338 C339 119.9(3) .
C337 C338 C339 108.5(3) .
C342 C339 C338 120.1(3) .
C342 C339 C340 120.1(3) .
C338 C339 C340 107.3(3) .
C317 C340 C336 118.9(3) .
C317 C340 C339 119.8(3) .
C336 C340 C339 108.3(3) .
C318 C341 C345 120.5(3) .
C318 C341 C342 119.5(3) .
C345 C341 C342 108.3(3) .
C339 C342 C341 120.4(3) .
C339 C342 C343 120.2(3) .
C341 C342 C343 108.1(3) .
C355 C343 C344 119.9(3) .
C355 C343 C342 119.4(3) .
C344 C343 C342 107.4(3) .
C357 C344 C345 120.9(3) .
C357 C344 C343 119.6(3) .
C345 C344 C343 108.2(3) .
C323 C345 C341 119.1(3) .
C323 C345 C344 119.2(4) .
C341 C345 C344 108.0(3) .
C313 C346 C347 120.6(4) .
C313 C346 C350 118.8(4) .
C347 C346 C350 109.1(3) .
C329 C347 C346 119.4(4) .
C329 C347 C348 119.6(4) .
C346 C347 C348 107.6(4) .
C359 C348 C349 121.2(4) .
C359 C348 C347 119.1(4) .
C349 C348 C347 107.9(3) .
C353 C349 C348 119.9(4) .
C353 C349 C350 119.3(4) .
C348 C349 C350 108.4(3) .
C333 C350 C349 120.0(4) .
C333 C350 C346 120.7(4) .
C349 C350 C346 107.1(4) .
C338 C351 C352 119.6(3) .
C338 C351 C355 119.8(3) .
C352 C351 C355 108.1(3) .
C334 C352 C353 120.7(4) .
C334 C352 C351 119.7(3) .
C353 C352 C351 107.5(3) .
C349 C353 C354 119.3(4) .
C349 C353 C352 119.7(4) .
C354 C353 C352 109.1(3) .
C358 C354 C353 120.5(3) .
C358 C354 C355 118.8(3) .
C353 C354 C355 107.4(3) .
C343 C355 C351 120.5(3) .
C343 C355 C354 120.8(3) .
C351 C355 C354 107.8(3) .
C324 C356 C360 121.6(3) .
C324 C356 C357 119.1(4) .
C360 C356 C357 107.8(3) .
C344 C357 C358 120.9(3) .
C344 C357 C356 119.9(3) .
C358 C357 C356 107.2(3) .
C354 C358 C357 119.9(3) .
C354 C358 C359 120.3(4) .
C357 C358 C359 108.3(3) .
C348 C359 C360 121.2(3) .
C348 C359 C358 118.7(4) .
C360 C359 C358 108.0(3) .
C328 C360 C359 119.6(4) .
C328 C360 C356 119.3(4) .
C359 C360 C356 108.7(3) .
C35 N31 C33 108.82(17) .
C35 N31 C34 109.03(17) .
C33 N31 C34 108.33(17) .
C35 N31 C31 111.93(16) .
C33 N31 C31 107.72(15) .
C34 N31 C31 110.92(16) .
C32 N32 C37 112.7(2) .
C32 N32 C36 110.6(2) .
C37 N32 C36 108.5(2) .
C32 C31 N31 116.50(16) .
N32 C32 C31 115.79(18) .
C45A N41A C43A 108.9(2) .
C45A N41A C44A 108.60(18) .
C43A N41A C44A 108.36(19) .
C45A N41A C41A 111.68(18) .
C43A N41A C41A 108.04(19) .
C44A N41A C41A 111.18(17) .
C42A N42A C47A 112.9(3) .
C42A N42A C46A 110.6(3) .
C47A N42A C46A 108.0(3) .
C42A C41A N41A 117.0(2) .
N42A C42A C41A 116.8(2) .
C42B N42B C47B 112.3(3) .
C42B N42B C46B 110.6(3) .
C47B N42B C46B 108.3(3) .
C45C N41C C43C 108.8(3) .
C45C N41C C44C 108.7(2) .
C43C N41C C44C 108.3(2) .
C45C N41C C41C 111.7(2) .
C43C N41C C41C 107.9(2) .
C44C N41C C41C 111.2(2) .
C42C N42C C47C 112.7(3) .
C42C N42C C46C 110.5(3) .
C47C N42C C46C 108.2(3) .
C42C C41C N41C 117.0(3) .
N42C C42C C41C 116.6(3) .
N51 C51 C52 178.3(3) .
C57 C52 C53 120.1(2) .
C57 C52 C51 120.9(2) .
C53 C52 C51 119.0(2) .
C54 C53 C52 120.0(3) .
C55 C54 C53 119.6(2) .
C54 C55 C56 120.4(3) .
C57 C56 C55 120.7(3) .
C56 C57 C52 119.2(2) .
N61A C61A C62A 178.7(7) .
C63A C62A C67A 120.0 .
C63A C62A C61A 120.42(17) .
C67A C62A C61A 119.52(17) .
C64A C63A C62A 120.0 .
C63A C64A C65A 120.0 .
C66A C65A C64A 120.0 .
C65A C66A C67A 120.0 .
C66A C67A C62A 120.0 .
C63B C62B C67B 120.0 .
C62B C63B C64B 120.0 .
C63B C64B C65B 120.0 .
C66B C65B C64B 120.0 .
C65B C66B C67B 120.0 .
C66B C67B C62B 120.0 .

loop_
_geom_bond_atom_site_label_1
_geom_bond_atom_site_label_2
_geom_bond_distance
_geom_bond_site_symmetry_2
Mg1 O1 1.9360(14) .
Mg1 N103 2.0687(16) .
Mg1 N104 2.0690(15) .
Mg1 N101 2.0802(16) .
Mg1 N102 2.0806(15) .
Mg1 Mg2 3.5842(8) .
Mg2 O1 1.9445(15) .
Mg2 N111 2.0613(18) .
Mg2 N112 2.0656(16) .
Mg2 N110 2.0671(18) .
Mg2 N109 2.0677(18) .
N101 C104 1.366(2) .
N101 C101 1.372(2) .
N102 C108 1.366(2) .
N102 C105 1.368(2) .
N103 C109 1.370(2) .
N103 C112 1.373(2) .
N104 C116 1.370(2) .
N104 C113 1.372(2) .
N105 C104 1.332(2) .
N105 C105 1.332(2) .
N106 C108 1.329(2) .
N106 C109 1.332(2) .
N107 C113 1.326(2) .
N107 C112 1.333(2) .
N108 C116 1.332(2) .
N108 C101 1.334(2) .
C101 C102 1.459(2) .
C102 C117 1.394(3) .
C102 C103 1.397(3) .
C103 C120 1.395(3) .
C103 C104 1.460(3) .
C105 C106 1.466(2) .
C106 C121 1.384(3) .
C106 C107 1.393(3) .
C107 C124 1.392(3) .
C107 C108 1.465(2) .
C109 C110 1.462(3) .
C110 C111 1.387(3) .
C110 C125 1.392(3) .
C111 C128 1.393(3) .
C111 C112 1.460(3) .
C113 C114 1.464(2) .
C114 C115 1.394(3) .
C114 C129 1.394(3) .
C115 C132 1.396(2) .
C115 C116 1.457(2) .
C117 C118 1.388(3) .
C118 C119 1.398(3) .
C119 C120 1.387(3) .
C121 C122 1.391(3) .
C122 C123 1.389(3) .
C123 C124 1.383(3) .
C125 C126 1.380(3) .
C126 C127 1.399(3) .
C127 C128 1.381(3) .
C129 C130 1.384(3) .
C130 C131 1.398(3) .
C131 C132 1.379(3) .
N109 C133 1.362(3) .
N109 C136 1.367(3) .
N110 C140 1.353(3) .
N110 C137 1.371(3) .
N111 C144 1.364(3) .
N111 C141 1.370(3) .
N112 C145 1.363(2) .
N112 C148 1.368(2) .
N113 C137 1.324(3) .
N113 C136 1.334(3) .
N114 C140 1.326(3) .
N114 C141 1.332(3) .
N115 C144 1.329(3) .
N115 C145 1.341(2) .
N116 C133 1.328(2) .
N116 C148 1.335(2) .
C133 C134 1.470(3) .
C134 C149 1.383(3) .
C134 C135 1.400(3) .
C135 C152 1.393(3) .
C135 C136 1.460(3) .
C137 C138 1.464(3) .
C138 C139 1.382(4) .
C138 C153 1.394(4) .
C139 C156 1.402(4) .
C139 C140 1.466(3) .
C141 C142 1.452(3) .
C142 C143 1.393(3) .
C142 C157 1.396(3) .
C143 C160 1.382(3) .
C143 C144 1.473(3) .
C145 C146 1.454(3) .
C146 C161 1.396(3) .
C146 C147 1.399(3) .
C147 C164 1.386(3) .
C147 C148 1.459(3) .
C149 C150 1.384(3) .
C150 C151 1.392(4) .
C151 C152 1.371(4) .
C153 C154 1.376(5) .
C154 C155 1.395(5) .
C155 C156 1.398(4) .
C157 C158 1.373(4) .
C158 C159 1.390(4) .
C159 C160 1.400(3) .
C161 C162 1.384(3) .
C162 C163 1.397(3) .
C163 C164 1.382(3) .
C201 C205 1.518(3) .
C201 C206 1.536(3) .
C201 C202 1.537(3) .
C201 C201 1.600(3) 5_666
C202 C215 1.364(4) .
C202 C203 1.434(4) .
C203 C231 1.393(4) .
C203 C204 1.449(4) .
C204 C236 1.398(4) .
C204 C205 1.424(4) .
C205 C216 1.381(4) .
C206 C210 1.419(4) .
C206 C207 1.419(4) .
C207 C220 1.419(5) .
C207 C208 1.445(4) .
C208 C221 1.407(4) .
C208 C209 1.437(5) .
C209 C226 1.376(5) .
C209 C210 1.460(4) .
C210 C211 1.401(5) .
C211 C212 1.423(5) .
C211 C215 1.457(5) .
C212 C230 1.410(6) .
C212 C213 1.450(5) .
C213 C246 1.396(4) .
C213 C214 1.423(5) .
C214 C232 1.386(5) .
C214 C215 1.465(5) .
C216 C220 1.450(4) .
C216 C217 1.453(4) .
C217 C240 1.384(5) .
C217 C218 1.449(4) .
C218 C241 1.393(4) .
C218 C219 1.456(4) .
C219 C222 1.402(5) .
C219 C220 1.426(4) .
C221 C222 1.429(5) .
C221 C225 1.443(5) .
C222 C223 1.440(4) .
C223 C245 1.400(5) .
C223 C224 1.444(5) .
C224 C256 1.382(5) .
C224 C225 1.471(4) .
C225 C227 1.374(6) .
C226 C230 1.442(6) .
C226 C227 1.469(4) .
C227 C228 1.449(6) .
C228 C260 1.398(5) .
C228 C229 1.445(5) .
C229 C247 1.399(6) .
C229 C230 1.444(5) .
C231 C232 1.422(5) .
C231 C235 1.465(4) .
C232 C233 1.451(5) .
C233 C250 1.380(6) .
C233 C234 1.450(5) .
C234 C252 1.382(5) .
C234 C235 1.450(5) .
C235 C237 1.368(5) .
C236 C240 1.424(4) .
C236 C237 1.456(4) .
C237 C238 1.443(4) .
C238 C251 1.387(4) .
C238 C239 1.448(5) .
C239 C242 1.379(5) .
C239 C240 1.456(4) .
C241 C245 1.446(5) .
C241 C242 1.450(5) .
C242 C243 1.459(4) .
C243 C255 1.380(5) .
C243 C244 1.455(5) .
C244 C257 1.373(5) .
C244 C245 1.452(5) .
C246 C247 1.426(6) .
C246 C250 1.455(5) .
C247 C248 1.469(5) .
C248 C259 1.393(5) .
C248 C249 1.436(6) .
C249 C253 1.408(5) .
C249 C250 1.455(5) .
C251 C252 1.447(5) .
C251 C255 1.451(5) .
C252 C253 1.443(5) .
C253 C254 1.439(5) .
C254 C258 1.396(5) .
C254 C255 1.457(4) .
C256 C260 1.445(5) .
C256 C257 1.472(5) .
C257 C258 1.453(5) .
C258 C259 1.456(4) .
C259 C260 1.440(5) .
C302 C315 1.364(4) .
C302 C303 1.433(4) .
C303 C331 1.392(5) .
C303 C304 1.448(4) .
C304 C336 1.398(4) .
C304 C305 1.424(4) .
C305 C316 1.381(4) .
C306 C307 1.418(4) .
C306 C310 1.419(4) .
C307 C320 1.419(5) .
C307 C308 1.445(4) .
C308 C321 1.407(4) .
C308 C309 1.437(6) .
C309 C326 1.376(5) .
C309 C310 1.459(4) .
C310 C311 1.401(5) .
C311 C312 1.423(5) .
C311 C315 1.457(5) .
C312 C330 1.410(6) .
C312 C313 1.449(5) .
C313 C346 1.397(5) .
C313 C314 1.424(6) .
C314 C332 1.385(5) .
C314 C315 1.465(5) .
C316 C320 1.450(4) .
C316 C317 1.453(4) .
C317 C340 1.384(5) .
C317 C318 1.449(5) .
C318 C341 1.393(4) .
C318 C319 1.457(5) .
C319 C322 1.401(5) .
C319 C320 1.427(4) .
C321 C322 1.428(5) .
C321 C325 1.443(5) .
C322 C323 1.440(5) .
C323 C345 1.400(5) .
C323 C324 1.444(5) .
C324 C356 1.382(5) .
C324 C325 1.470(5) .
C325 C327 1.374(6) .
C326 C330 1.441(6) .
C326 C327 1.469(5) .
C327 C328 1.448(6) .
C328 C360 1.398(5) .
C328 C329 1.446(5) .
C329 C347 1.399(6) .
C329 C330 1.444(5) .
C331 C332 1.422(5) .
C331 C335 1.465(5) .
C332 C333 1.452(5) .
C333 C350 1.380(6) .
C333 C334 1.450(6) .
C334 C352 1.381(5) .
C334 C335 1.450(5) .
C335 C337 1.367(5) .
C336 C340 1.424(4) .
C336 C337 1.455(5) .
C337 C338 1.443(4) .
C338 C351 1.387(5) .
C338 C339 1.447(5) .
C339 C342 1.379(5) .
C339 C340 1.455(4) .
C341 C345 1.446(5) .
C341 C342 1.450(5) .
C342 C343 1.458(5) .
C343 C355 1.380(5) .
C343 C344 1.456(5) .
C344 C357 1.373(5) .
C344 C345 1.452(5) .
C346 C347 1.426(6) .
C346 C350 1.455(5) .
C347 C348 1.470(5) .
C348 C359 1.393(5) .
C348 C349 1.436(6) .
C349 C353 1.408(5) .
C349 C350 1.455(5) .
C351 C352 1.447(5) .
C351 C355 1.452(5) .
C352 C353 1.444(5) .
C353 C354 1.440(5) .
C354 C358 1.397(5) .
C354 C355 1.457(5) .
C356 C360 1.445(6) .
C356 C357 1.472(5) .
C357 C358 1.452(6) .
C358 C359 1.456(4) .
C359 C360 1.440(5) .
N31 C35 1.484(3) .
N31 C33 1.493(3) .
N31 C34 1.496(2) .
N31 C31 1.512(2) .
N32 C32 1.438(3) .
N32 C37 1.458(3) .
N32 C36 1.463(3) .
C31 C32 1.508(3) .
N41A C45A 1.486(3) .
N41A C43A 1.492(3) .
N41A C44A 1.496(3) .
N41A C41A 1.511(2) .
N42A C42A 1.435(3) .
N42A C47A 1.460(3) .
N42A C46A 1.467(4) .
C41A C42A 1.507(3) .
N42B C42B 1.437(3) .
N42B C47B 1.460(3) .
N42B C46B 1.464(4) .
N41C C45C 1.486(3) .
N41C C43C 1.492(3) .
N41C C44C 1.496(3) .
N41C C41C 1.511(3) .
N42C C42C 1.437(3) .
N42C C47C 1.460(3) .
N42C C46C 1.466(4) .
C41C C42C 1.506(3) .
N51 C51 1.157(4) .
C51 C52 1.439(4) .
C52 C57 1.388(4) .
C52 C53 1.391(4) .
C53 C54 1.374(4) .
C54 C55 1.371(4) .
C55 C56 1.385(4) .
C56 C57 1.361(4) .
N61A C61A 1.126(3) .
C61A C62A 1.433(3) .
C62A C63A 1.3900 .
C62A C67A 1.3900 .
C63A C64A 1.3900 .
C64A C65A 1.3900 .
C65A C66A 1.3900 .
C66A C67A 1.3900 .
C62B C63B 1.3900 .
C62B C67B 1.3900 .
C63B C64B 1.3900 .
C64B C65B 1.3900 .
C65B C66B 1.3900 .
C66B C67B 1.3900 .
